data_4117424
loop_
_publ_author_name
'Shohei Tashiro'
'Ryou Kubota'
'Mitsuhiko Shionoya'

_publ_contact_author_address
;
Department of Chemistry
The University of Tokyo
Graduate School of Science
7-3-1, Hongo
Bunkyo-ku
Tokyo
113-0033
;
_publ_contact_author_email shionoya@chem.s.u-tokyo.ac.jp
_publ_contact_author_fax 81-3-5841-8061
_publ_contact_author_name 'Prof Mitsuhiko Shionoya'
_publ_contact_author_phone 81-3-5841-8061
_publ_section_title
;
 Metal-Macrocycle Framework (MMF): Supramolecular Nano-Channel Surfaces
 with Shape Sorting Capability
;
_journal_name_full 'Journal of the American Chemical Society'
_journal_page_first 2461
_journal_page_last 2464
_journal_paper_doi 10.1021/ja209422m
_journal_volume 134
_journal_year 2012
_chemical_formula_moiety '2(C42 H42 Cl6 N6 Pd3), 1.59(C10 H8), 2(C2 H3 N), 2(H2 O)'
_chemical_formula_sum 'C103.87 H106.69 Cl12 N14 O2 Pd6'
_chemical_formula_weight 2647.04
_space_group_IT_number 14
_symmetry_cell_setting monoclinic
_symmetry_Int_Tables_number 14
_symmetry_space_group_name_Hall '-P 2ybc'
_symmetry_space_group_name_H-M 'P 1 21/c 1'
_atom_sites_solution_hydrogens geom
_atom_sites_solution_primary direct
_atom_sites_solution_secondary difmap
_audit_creation_date 2011-07-05
_audit_creation_method 'by CrystalStructure 4.0'
_cell_angle_alpha 90.0000
_cell_angle_beta 91.3919(10)
_cell_angle_gamma 90.0000
_cell_formula_units_Z 4
_cell_length_a 19.5853(14)
_cell_length_b 51.947(4)
_cell_length_c 14.3087(9)
_cell_measurement_reflns_used 35754
_cell_measurement_temperature 93
_cell_measurement_theta_max 27.48
_cell_measurement_theta_min 3.00
_cell_volume 14553.3(18)
_computing_cell_refinement 'RAPID AUTO'
_computing_data_collection 'RAPID AUTO (Rigaku, ????)'
_computing_data_reduction 'RAPID AUTO'
_computing_molecular_graphics 'CrystalStructure 4.0'
_computing_publication_material 'CrystalStructure 4.0 (Rigaku, 2010)'
_computing_structure_refinement 'SHELXL97 (Sheldrick, 2008)'
_computing_structure_solution 'SHELXS97 (Sheldrick, 2008)'
_diffrn_ambient_temperature 93
_diffrn_detector_area_resol_mean 10.000
_diffrn_measured_fraction_theta_full 0.992
_diffrn_measured_fraction_theta_max 0.992
_diffrn_measurement_device_type 'Rigaku R-AXIS RAPID'
_diffrn_measurement_method \w
_diffrn_radiation_type 'Mo K\a'
_diffrn_radiation_wavelength 0.71075
_diffrn_reflns_av_R_equivalents 0.1317
_diffrn_reflns_limit_h_max 25
_diffrn_reflns_limit_h_min -25
_diffrn_reflns_limit_k_max 67
_diffrn_reflns_limit_k_min -67
_diffrn_reflns_limit_l_max 18
_diffrn_reflns_limit_l_min -15
_diffrn_reflns_number 116785
_diffrn_reflns_theta_full 27.49
_diffrn_reflns_theta_max 27.48
_diffrn_standards_number 0
_exptl_absorpt_coefficient_mu 0.987
_exptl_absorpt_correction_T_max 0.952
_exptl_absorpt_correction_T_min 0.103
_exptl_absorpt_correction_type multi-scan
_exptl_absorpt_process_details
;
    Higashi, T. (1995). Program for Absorption Correction.
    Rigaku Corporation, Tokyo, Japan.
;
_exptl_crystal_colour blue
_exptl_crystal_density_diffrn 1.208
_exptl_crystal_description platelet
_exptl_crystal_F_000 5295.64
_exptl_crystal_size_max 0.420
_exptl_crystal_size_mid 0.220
_exptl_crystal_size_min 0.050
_platon_squeeze_details
;
;
_refine_diff_density_max 1.250
_refine_diff_density_min -1.280
_refine_ls_extinction_method none
_refine_ls_goodness_of_fit_ref 0.878
_refine_ls_hydrogen_treatment constr
_refine_ls_number_parameters 1155
_refine_ls_number_reflns 33126
_refine_ls_number_restraints 200
_refine_ls_R_factor_gt 0.0939
_refine_ls_shift/su_max 0.001
_refine_ls_structure_factor_coef Fsqd
_refine_ls_weighting_details 'w = 1/[\s^2^(Fo^2^)+(0.1492P)^2^+0.0000P] where P=(Fo^2^+2Fc^2^)/3'
_refine_ls_weighting_scheme calc
_refine_ls_wR_factor_ref 0.3018
_reflns_number_gt 10957
_reflns_number_total 33126
_reflns_threshold_expression F^2^>2.0\s(F^2^)
_cod_data_source_file ja209422m_si_002_10.cif
_cod_data_source_block 832891
_cod_original_cell_volume 14553.4(17)
_cod_database_code 4117424

loop_
_symmetry_equiv_pos_site_id
_symmetry_equiv_pos_as_xyz
1 +X,+Y,+Z
2 -X,1/2+Y,1/2-Z
3 -X,-Y,-Z
4 +X,1/2-Y,1/2+Z

loop_
_atom_site_label
_atom_site_type_symbol
_atom_site_fract_x
_atom_site_fract_y
_atom_site_fract_z
_atom_site_U_iso_or_equiv
_atom_site_adp_type
_atom_site_occupancy
_atom_site_symmetry_multiplicity
_atom_site_calc_flag
_atom_site_refinement_flags
Pd1 Pd 0.41865(4) 0.488194(16) 0.48740(4) 0.0651(3) Uani 1.0 4 d .
Pd2 Pd -0.02994(4) 0.485421(16) 0.67165(5) 0.0727(3) Uani 1.0 4 d .
Pd3 Pd 0.28704(4) 0.521691(18) 1.09494(4) 0.0774(3) Uani 1.0 4 d .
Pd4 Pd 0.43351(5) 0.577454(17) 0.78246(5) 0.0784(3) Uani 1.0 4 d .
Pd5 Pd 0.19335(6) 0.661801(19) 0.25600(8) 0.1085(4) Uani 1.0 4 d .
Pd6 Pd 0.33092(12) 0.74688(3) 0.71903(12) 0.1912(9) Uani 1.0 4 d .
Cl1 Cl 0.41992(13) 0.53218(5) 0.51329(14) 0.0699(7) Uani 1.0 4 d .
Cl2 Cl 0.42264(13) 0.49218(5) 0.32664(13) 0.0723(7) Uani 1.0 4 d .
Cl3 Cl -0.00045(15) 0.52499(5) 0.61344(16) 0.0818(8) Uani 1.0 4 d .
Cl4 Cl -0.12245(14) 0.50177(6) 0.74831(16) 0.0825(8) Uani 1.0 4 d .
Cl5 Cl 0.20812(15) 0.55323(6) 1.06215(17) 0.0911(9) Uani 1.0 4 d .
Cl6 Cl 0.37225(15) 0.55070(6) 1.12501(18) 0.0906(9) Uani 1.0 4 d .
Cl7 Cl 0.49480(16) 0.57677(6) 0.92147(16) 0.0945(9) Uani 1.0 4 d .
Cl8 Cl 0.52762(15) 0.58506(6) 0.69459(16) 0.0842(8) Uani 1.0 4 d .
Cl9 Cl 0.0849(2) 0.64853(7) 0.2169(3) 0.1345(14) Uani 1.0 4 d .
Cl10 Cl 0.1546(3) 0.70198(7) 0.2950(4) 0.1425(15) Uani 1.0 4 d .
Cl11 Cl 0.3320(5) 0.78565(10) 0.6432(5) 0.244(4) Uani 1.0 4 d .
Cl12 Cl 0.4509(4) 0.74335(16) 0.7177(5) 0.256(4) Uani 1.0 4 d .
O1W O 0.1651(9) 0.6245(3) 0.0140(11) 0.217(6) Uiso 1.0 4 d .
O2W O 0.4261(10) 0.7145(3) 0.9501(12) 0.253(7) Uiso 1.0 4 d .
N1 N 0.4273(4) 0.48053(17) 0.6269(5) 0.067(3) Uani 1.0 4 d .
N1S N 0.1688(6) 0.5526(2) 0.4104(7) 0.090(3) Uani 1.0 4 d .
N2 N 0.4129(5) 0.44893(15) 0.4762(5) 0.074(3) Uani 1.0 4 d .
N2S N 0.1016(10) 0.6424(4) 0.6133(12) 0.197(7) Uiso 1.0 4 d .
N3 N 0.0476(5) 0.46881(17) 0.6056(5) 0.076(3) Uani 1.0 4 d .
N4 N -0.0490(5) 0.44910(17) 0.7168(6) 0.077(3) Uani 1.0 4 d .
N5 N 0.2171(5) 0.49379(17) 1.0626(5) 0.078(3) Uani 1.0 4 d .
N6 N 0.3483(5) 0.49159(17) 1.1299(5) 0.070(3) Uani 1.0 4 d .
N7 N 0.3424(5) 0.57130(17) 0.8509(5) 0.085(3) Uani 1.0 4 d .
N8 N 0.3722(5) 0.57660(16) 0.6635(5) 0.074(3) Uani 1.0 4 d .
N9 N 0.2336(6) 0.62893(17) 0.2085(6) 0.087(3) Uani 1.0 4 d .
N10 N 0.2936(7) 0.6710(2) 0.2849(9) 0.125(5) Uani 1.0 4 d .
N11 N 0.2306(8) 0.7495(3) 0.7205(11) 0.172(7) Uani 1.0 4 d .
N12 N 0.3263(9) 0.7134(3) 0.7859(10) 0.172(6) Uani 1.0 4 d .
C1 C 0.4484(5) 0.4548(3) 0.6380(6) 0.065(3) Uani 1.0 4 d .
C1G C 0.0951(13) 0.4231(6) 0.2823(17) 0.207(15) Uiso 0.587(14) 4 d .
C1S C 0.2163(8) 0.5437(3) 0.3786(7) 0.080(4) Uani 1.0 4 d .
C1T C 0.2781(6) 0.5316(3) 0.3389(7) 0.082(3) Uani 1.0 4 d .
C2 C 0.4779(5) 0.4453(3) 0.7212(6) 0.069(3) Uani 1.0 4 d .
C2G C 0.1399(13) 0.4046(6) 0.3203(17) 0.168(12) Uiso 0.587(14) 4 d .
C2S C 0.0959(12) 0.6184(5) 0.6242(15) 0.180(8) Uiso 1.0 4 d .
C2T C 0.0805(9) 0.5908(3) 0.6092(11) 0.134(5) Uiso 1.0 4 d .
C3 C 0.4959(6) 0.4207(3) 0.7313(7) 0.078(3) Uani 1.0 4 d .
C3G C 0.1564(16) 0.3787(6) 0.301(3) 0.253(19) Uiso 0.587(14) 4 d .
C4 C 0.4806(6) 0.4038(3) 0.6602(8) 0.085(4) Uani 1.0 4 d .
C4G C 0.125(3) 0.3654(7) 0.224(3) 0.35(3) Uiso 0.587(14) 4 d .
C5 C 0.4512(6) 0.4127(3) 0.5722(7) 0.081(4) Uani 1.0 4 d .
C5G C 0.072(3) 0.3741(6) 0.164(3) 0.42(3) Uiso 0.587(14) 4 d .
C6G C 0.0389(18) 0.3979(5) 0.147(3) 0.38(3) Uiso 0.587(14) 4 d .
C6 C 0.4363(5) 0.4387(3) 0.5680(6) 0.063(3) Uani 1.0 4 d .
C7 C 0.3471(5) 0.4376(2) 0.4380(6) 0.070(3) Uani 1.0 4 d .
C7G C -0.012(2) 0.4044(6) 0.075(3) 0.36(3) Uiso 0.587(14) 4 d .
C8G C -0.0372(12) 0.4293(5) 0.0942(16) 0.136(10) Uiso 0.587(14) 4 d .
C8 C 0.2874(5) 0.4467(2) 0.4942(7) 0.067(3) Uani 1.0 4 d .
C9G C 0.0036(9) 0.4410(3) 0.1584(12) 0.077(6) Uiso 0.587(14) 4 d .
C9 C 0.2495(6) 0.4684(2) 0.4638(6) 0.076(3) Uani 1.0 4 d .
C10G C 0.0458(13) 0.4223(5) 0.2049(17) 0.171(12) Uiso 0.587(14) 4 d .
C10 C 0.2665(6) 0.4364(2) 0.5781(7) 0.079(3) Uani 1.0 4 d .
C11 C 0.1953(6) 0.4776(2) 0.5124(7) 0.076(3) Uani 1.0 4 d .
C11G C 0.2152(17) 0.3710(5) 0.7174(19) 0.373(13) Uiso 1.0 4 d .
C12 C 0.2117(6) 0.4463(3) 0.6264(7) 0.077(3) Uani 1.0 4 d .
C12G C 0.1480(17) 0.3626(4) 0.728(3) 0.336(12) Uiso 1.0 4 d .
C13 C 0.1776(6) 0.4665(3) 0.5936(6) 0.068(3) Uani 1.0 4 d .
C13G C 0.1049(14) 0.3614(4) 0.804(3) 0.284(11) Uiso 1.0 4 d .
C14 C 0.1176(5) 0.47616(19) 0.6480(6) 0.069(3) Uani 1.0 4 d .
C14G C 0.1117(15) 0.3680(5) 0.897(3) 0.302(12) Uiso 1.0 4 d .
C15 C 0.0355(5) 0.4415(2) 0.6012(7) 0.065(3) Uani 1.0 4 d .
C15G C 0.1731(17) 0.3791(6) 0.939(2) 0.349(13) Uiso 1.0 4 d .
C16 C 0.0726(6) 0.4249(3) 0.5376(8) 0.085(4) Uani 1.0 4 d .
C16G C 0.2366(14) 0.3866(6) 0.895(3) 0.371(12) Uiso 1.0 4 d .
C17 C 0.0635(7) 0.3994(3) 0.5452(10) 0.101(4) Uani 1.0 4 d .
C17G C 0.2977(17) 0.3960(5) 0.9415(17) 0.288(11) Uiso 1.0 4 d .
C18 C 0.0185(8) 0.3891(3) 0.6053(12) 0.118(5) Uani 1.0 4 d .
C18G C 0.3516(13) 0.3963(5) 0.883(3) 0.248(10) Uiso 1.0 4 d .
C19 C -0.0185(6) 0.4046(3) 0.6667(8) 0.087(4) Uani 1.0 4 d .
C19G C 0.3248(16) 0.3916(5) 0.793(2) 0.316(12) Uiso 1.0 4 d .
C20 C -0.0086(7) 0.4308(3) 0.6614(7) 0.079(3) Uani 1.0 4 d .
C20G C 0.2570(15) 0.3824(6) 0.793(3) 0.378(12) Uiso 1.0 4 d .
C21 C -0.0424(6) 0.4446(3) 0.8191(7) 0.086(4) Uani 1.0 4 d .
C22 C 0.0211(6) 0.4567(3) 0.8595(7) 0.073(3) Uani 1.0 4 d .
C23 C 0.0221(6) 0.4808(3) 0.8903(7) 0.079(4) Uani 1.0 4 d .
C24 C 0.0833(7) 0.4423(2) 0.8657(7) 0.084(4) Uani 1.0 4 d .
C25 C 0.0822(7) 0.4926(3) 0.9251(7) 0.086(4) Uani 1.0 4 d .
C26 C 0.1451(7) 0.4545(3) 0.8976(7) 0.091(4) Uani 1.0 4 d .
C27 C 0.1426(6) 0.4797(3) 0.9267(7) 0.074(3) Uani 1.0 4 d .
C28 C 0.2071(6) 0.4921(2) 0.9591(6) 0.075(3) Uani 1.0 4 d .
C29 C 0.2429(5) 0.4687(3) 1.1088(6) 0.068(4) Uani 1.0 4 d .
C30 C 0.1983(9) 0.4505(4) 1.1145(7) 0.120(6) Uani 1.0 4 d .
C31 C 0.2205(8) 0.4269(4) 1.1549(9) 0.120(6) Uani 1.0 4 d .
C32 C 0.2916(9) 0.4248(3) 1.1822(7) 0.099(5) Uani 1.0 4 d .
C33 C 0.3326(7) 0.4451(3) 1.1747(6) 0.085(4) Uani 1.0 4 d .
C34 C 0.3058(8) 0.4684(3) 1.1352(6) 0.084(4) Uani 1.0 4 d .
C35 C 0.4133(6) 0.4877(3) 1.0804(6) 0.083(4) Uani 1.0 4 d .
C36 C 0.4002(5) 0.4883(3) 0.9732(6) 0.072(3) Uani 1.0 4 d .
C37 C 0.4153(5) 0.5089(2) 0.9232(6) 0.064(3) Uani 1.0 4 d .
C38 C 0.3729(6) 0.4661(3) 0.9291(6) 0.075(3) Uani 1.0 4 d .
C39 C 0.4021(6) 0.5093(3) 0.8259(7) 0.081(3) Uani 1.0 4 d .
C40 C 0.3577(5) 0.4667(2) 0.8329(6) 0.065(3) Uani 1.0 4 d .
C41 C 0.3721(6) 0.4880(2) 0.7818(6) 0.072(3) Uani 1.0 4 d .
C42 C 0.3636(5) 0.48873(19) 0.6785(6) 0.067(3) Uani 1.0 4 d .
C43 C 0.2923(6) 0.5633(3) 0.7808(7) 0.077(3) Uani 1.0 4 d .
C44 C 0.2299(8) 0.5532(3) 0.8064(8) 0.108(5) Uani 1.0 4 d .
C45 C 0.1839(6) 0.5427(3) 0.7400(7) 0.091(4) Uani 1.0 4 d .
C46 C 0.2008(6) 0.5436(2) 0.6481(7) 0.077(3) Uani 1.0 4 d .
C47 C 0.2614(6) 0.55485(19) 0.6197(6) 0.074(3) Uani 1.0 4 d .
C48 C 0.3075(6) 0.5648(2) 0.6889(7) 0.078(3) Uani 1.0 4 d .
C49 C 0.3687(6) 0.60333(19) 0.6195(7) 0.079(3) Uani 1.0 4 d .
C50 C 0.3287(6) 0.60353(19) 0.5285(6) 0.066(3) Uani 1.0 4 d .
C51 C 0.3612(6) 0.5952(2) 0.4501(7) 0.076(3) Uani 1.0 4 d .
C52 C 0.2622(7) 0.61184(19) 0.5210(7) 0.081(4) Uani 1.0 4 d .
C53 C 0.3256(7) 0.5960(2) 0.3644(7) 0.088(4) Uani 1.0 4 d .
C54 C 0.2255(6) 0.61290(19) 0.4348(7) 0.079(3) Uani 1.0 4 d .
C55 C 0.2580(6) 0.6046(3) 0.3551(7) 0.078(3) Uani 1.0 4 d .
C56 C 0.2203(7) 0.6044(2) 0.2607(7) 0.095(4) Uani 1.0 4 d .
C57 C 0.3045(7) 0.6339(3) 0.1897(8) 0.106(5) Uani 1.0 4 d .
C58 C 0.3464(7) 0.6187(3) 0.1325(6) 0.103(5) Uani 1.0 4 d .
C59 C 0.4117(8) 0.6232(3) 0.1191(7) 0.110(5) Uani 1.0 4 d .
C60 C 0.4438(8) 0.6441(3) 0.1635(9) 0.119(5) Uani 1.0 4 d .
C61 C 0.3970(8) 0.6593(3) 0.2205(8) 0.130(6) Uani 1.0 4 d .
C62 C 0.3243(6) 0.65474(15) 0.2303(5) 0.049(3) Uani 1.0 4 d .
C63 C 0.3169(8) 0.6701(3) 0.3867(11) 0.115(5) Uani 1.0 4 d .
C64 C 0.2847(9) 0.6896(3) 0.4528(11) 0.121(5) Uani 1.0 4 d .
C65 C 0.3028(10) 0.7138(4) 0.4484(13) 0.149(7) Uani 1.0 4 d .
C66 C 0.2269(9) 0.6834(3) 0.5025(11) 0.119(5) Uani 1.0 4 d .
C67 C 0.2758(12) 0.7316(4) 0.5088(13) 0.169(9) Uani 1.0 4 d .
C68 C 0.1946(11) 0.7000(4) 0.5570(12) 0.154(7) Uani 1.0 4 d .
C69 C 0.2168(13) 0.7263(4) 0.5665(14) 0.176(8) Uani 1.0 4 d .
C70 C 0.1855(12) 0.7459(4) 0.6350(15) 0.217(12) Uani 1.0 4 d .
C71 C 0.2050(11) 0.7294(3) 0.7886(12) 0.183(7) Uani 1.0 4 d .
C72 C 0.1395(10) 0.7288(3) 0.8260(13) 0.207(7) Uani 1.0 4 d .
C73 C 0.1292(11) 0.7119(4) 0.9045(14) 0.212(8) Uani 1.0 4 d .
C74 C 0.1819(11) 0.6963(4) 0.9458(14) 0.193(7) Uani 1.0 4 d .
C75 C 0.2465(10) 0.6964(3) 0.9057(13) 0.171(6) Uani 1.0 4 d .
C76 C 0.2529(10) 0.7132(4) 0.8303(12) 0.162(6) Uani 1.0 4 d .
C77 C 0.3358(11) 0.6911(3) 0.7133(12) 0.166(7) Uani 1.0 4 d .
C78 C 0.3332(11) 0.6647(3) 0.7674(10) 0.109(5) Uani 1.0 4 d .
C79 C 0.3871(10) 0.6555(4) 0.8140(9) 0.117(5) Uani 1.0 4 d .
C80 C 0.2697(9) 0.6507(5) 0.7650(12) 0.134(6) Uani 1.0 4 d .
C81 C 0.3859(9) 0.6333(4) 0.8620(10) 0.115(5) Uani 1.0 4 d .
C82 C 0.2698(9) 0.6273(4) 0.8100(10) 0.108(5) Uani 1.0 4 d .
C83 C 0.3260(11) 0.6192(3) 0.8604(8) 0.108(5) Uani 1.0 4 d .
C84 C 0.3182(7) 0.5934(3) 0.9111(7) 0.103(5) Uani 1.0 4 d .
H1N H 0.4629 0.4907 0.6501 0.0801 Uiso 1.0 4 calc R
H2 H 0.4854 0.4568 0.7720 0.0830 Uiso 1.0 4 calc R
H2N H 0.4463 0.4443 0.4342 0.0886 Uiso 1.0 4 calc R
H3 H 0.5188 0.4150 0.7868 0.0938 Uiso 1.0 4 calc R
H3N H 0.0462 0.4749 0.5444 0.0913 Uiso 1.0 4 calc R
H4 H 0.4895 0.3859 0.6688 0.1023 Uiso 1.0 4 calc R
H4N H -0.0945 0.4458 0.7008 0.0924 Uiso 1.0 4 calc R
H5 H 0.4427 0.4015 0.5208 0.0969 Uiso 1.0 4 calc R
H5N H 0.1757 0.4983 1.0887 0.0939 Uiso 1.0 4 calc R
H6N H 0.3619 0.4948 1.1915 0.0834 Uiso 1.0 4 calc R
H7A H 0.3497 0.4186 0.4403 0.0845 Uiso 1.0 4 calc R
H7B H 0.3403 0.4429 0.3719 0.0845 Uiso 1.0 4 calc R
H7N H 0.3495 0.5573 0.8906 0.1021 Uiso 1.0 4 calc R
H8N H 0.3928 0.5657 0.6209 0.0891 Uiso 1.0 4 calc R
H9 H 0.2620 0.4769 0.4079 0.0907 Uiso 1.0 4 calc R
H9N H 0.2129 0.6265 0.1500 0.1043 Uiso 1.0 4 calc R
H10 H 0.2906 0.4221 0.6036 0.0952 Uiso 1.0 4 calc R
H10N H 0.3014 0.6875 0.2626 0.1504 Uiso 1.0 4 calc R
H11 H 0.1699 0.4919 0.4888 0.0906 Uiso 1.0 4 calc R
H11N H 0.2202 0.7655 0.7454 0.2066 Uiso 1.0 4 calc R
H12 H 0.1986 0.4386 0.6833 0.0928 Uiso 1.0 4 calc R
H12N H 0.3601 0.7126 0.8326 0.2064 Uiso 1.0 4 calc R
H14A H 0.1204 0.4952 0.6523 0.0831 Uiso 1.0 4 calc R
H14B H 0.1212 0.4692 0.7123 0.0831 Uiso 1.0 4 calc R
H16 H 0.1021 0.4319 0.4925 0.1016 Uiso 1.0 4 calc R
H17 H 0.0894 0.3882 0.5072 0.1216 Uiso 1.0 4 calc R
H18 H 0.0118 0.3709 0.6059 0.1417 Uiso 1.0 4 calc R
H19 H -0.0490 0.3973 0.7100 0.1048 Uiso 1.0 4 calc R
H21A H -0.0413 0.4259 0.8315 0.1032 Uiso 1.0 4 calc R
H21B H -0.0827 0.4519 0.8502 0.1032 Uiso 1.0 4 calc R
H23 H -0.0192 0.4905 0.8887 0.0949 Uiso 1.0 4 calc R
H24 H 0.0835 0.4247 0.8485 0.1003 Uiso 1.0 4 calc R
H25 H 0.0805 0.5098 0.9478 0.1036 Uiso 1.0 4 calc R
H26 H 0.1870 0.4453 0.8987 0.1092 Uiso 1.0 4 calc R
H28A H 0.2086 0.5097 0.9329 0.0904 Uiso 1.0 4 calc R
H28B H 0.2458 0.4824 0.9334 0.0904 Uiso 1.0 4 calc R
H30 H 0.1526 0.4528 1.0925 0.1439 Uiso 1.0 4 calc R
H31 H 0.1897 0.4130 1.1636 0.1443 Uiso 1.0 4 calc R
H32 H 0.3092 0.4090 1.2056 0.1192 Uiso 1.0 4 calc R
H33 H 0.3790 0.4441 1.1953 0.1025 Uiso 1.0 4 calc R
H35A H 0.4334 0.4709 1.0987 0.0998 Uiso 1.0 4 calc R
H35B H 0.4461 0.5013 1.0987 0.0998 Uiso 1.0 4 calc R
H37 H 0.4351 0.5235 0.9532 0.0772 Uiso 1.0 4 calc R
H38 H 0.3650 0.4509 0.9643 0.0902 Uiso 1.0 4 calc R
H39 H 0.4137 0.5241 0.7903 0.0968 Uiso 1.0 4 calc R
H40 H 0.3372 0.4521 0.8033 0.0780 Uiso 1.0 4 calc R
H42A H 0.3512 0.5065 0.6593 0.0801 Uiso 1.0 4 calc R
H42B H 0.3253 0.4773 0.6596 0.0801 Uiso 1.0 4 calc R
H44 H 0.2180 0.5534 0.8704 0.1295 Uiso 1.0 4 calc R
H45 H 0.1421 0.5353 0.7586 0.1090 Uiso 1.0 4 calc R
H46 H 0.1704 0.5363 0.6025 0.0918 Uiso 1.0 4 calc R
H47 H 0.2717 0.5558 0.5553 0.0892 Uiso 1.0 4 calc R
H49A H 0.3471 0.6153 0.6637 0.0943 Uiso 1.0 4 calc R
H49B H 0.4156 0.6095 0.6087 0.0943 Uiso 1.0 4 calc R
H51 H 0.4068 0.5890 0.4541 0.0918 Uiso 1.0 4 calc R
H52 H 0.2399 0.6171 0.5761 0.0967 Uiso 1.0 4 calc R
H53 H 0.3483 0.5905 0.3100 0.1058 Uiso 1.0 4 calc R
H54 H 0.1799 0.6191 0.4315 0.0943 Uiso 1.0 4 calc R
H56A H 0.2357 0.5895 0.2234 0.1138 Uiso 1.0 4 calc R
H56B H 0.1706 0.6025 0.2703 0.1138 Uiso 1.0 4 calc R
H58 H 0.3262 0.6044 0.1016 0.1231 Uiso 1.0 4 calc R
H59 H 0.4368 0.6123 0.0794 0.1315 Uiso 1.0 4 calc R
H60 H 0.4908 0.6480 0.1575 0.1425 Uiso 1.0 4 calc R
H61 H 0.4162 0.6734 0.2541 0.1558 Uiso 1.0 4 calc R
H63A H 0.3670 0.6726 0.3896 0.1379 Uiso 1.0 4 calc R
H63B H 0.3076 0.6526 0.4109 0.1379 Uiso 1.0 4 calc R
H65 H 0.3347 0.7192 0.4034 0.1791 Uiso 1.0 4 calc R
H66 H 0.2095 0.6663 0.4975 0.1426 Uiso 1.0 4 calc R
H67 H 0.2965 0.7481 0.5131 0.2022 Uiso 1.0 4 calc R
H68 H 0.1559 0.6944 0.5903 0.1843 Uiso 1.0 4 calc R
H70A H 0.1792 0.7627 0.6030 0.2606 Uiso 1.0 4 calc R
H70B H 0.1400 0.7397 0.6538 0.2606 Uiso 1.0 4 calc R
H72 H 0.1035 0.7391 0.8007 0.2488 Uiso 1.0 4 calc R
H73 H 0.0849 0.7110 0.9300 0.2547 Uiso 1.0 4 calc R
H74 H 0.1733 0.6862 0.9995 0.2318 Uiso 1.0 4 calc R
H75 H 0.2830 0.6858 0.9279 0.2048 Uiso 1.0 4 calc R
H77A H 0.3803 0.6929 0.6825 0.1992 Uiso 1.0 4 calc R
H77B H 0.2991 0.6918 0.6647 0.1992 Uiso 1.0 4 calc R
H79 H 0.4285 0.6651 0.8135 0.1405 Uiso 1.0 4 calc R
H80 H 0.2299 0.6573 0.7341 0.1607 Uiso 1.0 4 calc R
H81 H 0.4251 0.6274 0.8961 0.1379 Uiso 1.0 4 calc R
H82 H 0.2304 0.6167 0.8060 0.1295 Uiso 1.0 4 calc R
H84A H 0.3452 0.5938 0.9705 0.1241 Uiso 1.0 4 calc R
H84B H 0.2696 0.5908 0.9263 0.1241 Uiso 1.0 4 calc R

loop_
_atom_site_aniso_label
_atom_site_aniso_U_11
_atom_site_aniso_U_22
_atom_site_aniso_U_33
_atom_site_aniso_U_12
_atom_site_aniso_U_13
_atom_site_aniso_U_23
Pd1 0.0592(5) 0.1068(6) 0.0300(3) -0.0008(5) 0.0126(3) -0.0053(4)
Pd2 0.0626(6) 0.1072(7) 0.0489(4) -0.0063(5) 0.0123(4) -0.0030(4)
Pd3 0.0691(6) 0.1270(7) 0.0369(4) -0.0036(5) 0.0142(4) -0.0035(4)
Pd4 0.0789(7) 0.1182(7) 0.0389(4) 0.0009(5) 0.0149(4) -0.0103(4)
Pd5 0.1105(10) 0.1026(8) 0.1135(8) -0.0014(6) 0.0231(7) 0.0147(6)
Pd6 0.256(3) 0.1449(12) 0.1761(15) -0.0396(13) 0.0883(15) -0.0592(11)
Cl1 0.0652(17) 0.1065(18) 0.0383(10) 0.0017(14) 0.0078(10) -0.0037(12)
Cl2 0.0681(17) 0.118(2) 0.0309(10) -0.0076(15) 0.0083(10) -0.0050(12)
Cl3 0.084(2) 0.107(2) 0.0559(13) -0.0080(16) 0.0163(13) -0.0059(13)
Cl4 0.0659(19) 0.127(3) 0.0556(13) 0.0003(16) 0.0145(13) -0.0035(14)
Cl5 0.077(2) 0.140(3) 0.0567(14) 0.0072(18) 0.0204(13) 0.0060(15)
Cl6 0.072(2) 0.130(3) 0.0701(16) -0.0098(17) 0.0123(14) -0.0044(16)
Cl7 0.093(3) 0.143(3) 0.0479(13) 0.0053(19) 0.0073(13) -0.0133(15)
Cl8 0.078(2) 0.126(3) 0.0490(12) -0.0032(17) 0.0167(12) -0.0181(14)
Cl9 0.097(3) 0.134(3) 0.172(4) -0.012(3) 0.009(3) 0.031(3)
Cl10 0.141(4) 0.114(3) 0.174(4) 0.011(3) 0.038(3) 0.008(3)
Cl11 0.352(10) 0.146(4) 0.241(6) -0.083(5) 0.170(7) -0.069(4)
Cl12 0.207(8) 0.351(9) 0.212(6) -0.111(7) 0.057(5) -0.060(6)
N1 0.051(6) 0.113(7) 0.036(4) -0.005(5) -0.001(4) 0.008(4)
N1S 0.066(8) 0.135(9) 0.070(6) -0.000(6) 0.010(5) -0.020(6)
N2 0.082(7) 0.101(6) 0.039(4) 0.013(5) 0.012(4) -0.008(4)
N3 0.070(7) 0.106(7) 0.052(5) -0.004(5) 0.013(4) -0.015(5)
N4 0.044(6) 0.125(7) 0.063(5) -0.001(5) 0.003(4) 0.004(5)
N5 0.056(6) 0.129(8) 0.051(5) -0.011(5) 0.003(4) 0.002(5)
N6 0.063(6) 0.115(7) 0.031(4) 0.005(5) 0.004(4) -0.002(4)
N7 0.100(8) 0.126(7) 0.030(4) 0.003(6) 0.022(4) 0.002(5)
N8 0.074(7) 0.107(7) 0.043(4) 0.010(5) 0.021(4) -0.017(5)
N9 0.101(9) 0.109(7) 0.050(5) 0.007(6) 0.002(5) 0.003(5)
N10 0.165(13) 0.095(8) 0.115(9) -0.052(8) -0.022(9) 0.043(7)
N11 0.23(2) 0.151(12) 0.140(12) -0.021(12) 0.091(12) -0.079(10)
N12 0.212(16) 0.153(11) 0.151(11) -0.044(11) 0.021(11) -0.016(9)
C1 0.037(6) 0.117(9) 0.041(5) 0.005(6) 0.014(4) 0.006(6)
C1S 0.094(10) 0.104(9) 0.043(5) -0.029(8) -0.000(6) 0.004(6)
C1T 0.061(8) 0.129(9) 0.057(6) 0.014(7) 0.019(5) -0.009(6)
C2 0.051(7) 0.115(9) 0.042(5) -0.025(6) 0.013(5) 0.002(6)
C3 0.085(9) 0.101(9) 0.049(6) 0.014(7) 0.022(6) 0.010(6)
C4 0.088(10) 0.096(8) 0.072(7) 0.008(7) 0.013(7) 0.009(7)
C5 0.059(8) 0.124(10) 0.060(6) -0.025(7) 0.026(5) -0.005(7)
C6 0.052(7) 0.100(8) 0.038(5) 0.012(6) 0.015(4) -0.005(5)
C7 0.050(7) 0.109(8) 0.053(5) 0.002(6) 0.022(5) -0.012(6)
C8 0.048(7) 0.099(8) 0.055(6) -0.006(6) 0.011(5) 0.003(6)
C9 0.071(8) 0.112(9) 0.044(5) -0.013(7) 0.013(5) -0.005(6)
C10 0.078(9) 0.102(8) 0.058(6) -0.010(7) 0.006(6) -0.004(6)
C11 0.057(7) 0.109(8) 0.061(6) 0.004(6) 0.012(6) -0.011(6)
C12 0.050(7) 0.137(10) 0.047(5) -0.019(7) 0.024(5) 0.003(6)
C13 0.052(7) 0.109(8) 0.043(5) -0.000(6) 0.009(5) 0.003(6)
C14 0.063(8) 0.093(7) 0.051(5) -0.014(6) -0.010(5) -0.004(5)
C15 0.040(6) 0.097(8) 0.057(6) 0.001(6) -0.012(5) -0.002(6)
C16 0.069(9) 0.112(10) 0.073(7) -0.003(7) 0.003(6) -0.005(7)
C17 0.076(10) 0.099(10) 0.130(11) 0.015(8) 0.024(8) -0.014(9)
C18 0.081(11) 0.104(10) 0.170(14) -0.010(9) 0.027(10) -0.014(10)
C19 0.062(8) 0.109(10) 0.092(8) 0.004(7) 0.027(6) 0.021(7)
C20 0.080(9) 0.090(9) 0.068(7) 0.012(7) -0.001(6) 0.010(6)
C21 0.045(7) 0.141(10) 0.073(7) -0.003(7) 0.014(5) 0.009(7)
C22 0.043(7) 0.113(9) 0.063(6) 0.003(6) 0.015(5) -0.019(6)
C23 0.059(8) 0.134(10) 0.046(5) 0.022(7) 0.024(5) 0.010(6)
C24 0.110(11) 0.094(8) 0.048(5) 0.008(8) 0.026(6) -0.007(6)
C25 0.084(10) 0.123(10) 0.052(6) 0.017(8) 0.001(6) -0.014(6)
C26 0.080(10) 0.152(12) 0.041(5) -0.005(8) -0.003(6) -0.012(7)
C27 0.067(8) 0.108(9) 0.047(5) -0.008(7) -0.001(5) -0.021(6)
C28 0.082(8) 0.111(8) 0.033(4) -0.000(7) -0.008(5) -0.001(5)
C29 0.036(6) 0.143(10) 0.025(4) -0.049(7) 0.009(4) -0.010(6)
C30 0.160(17) 0.168(14) 0.033(5) 0.077(13) 0.013(7) 0.025(7)
C31 0.092(12) 0.197(16) 0.073(8) -0.056(11) 0.017(8) -0.015(10)
C32 0.148(15) 0.107(10) 0.043(6) 0.004(10) 0.007(8) 0.003(6)
C33 0.079(9) 0.140(11) 0.037(5) 0.003(9) 0.009(5) -0.005(7)
C34 0.117(12) 0.117(10) 0.020(4) 0.017(9) 0.012(6) -0.007(6)
C35 0.057(7) 0.148(10) 0.046(5) 0.015(7) 0.016(5) -0.012(6)
C36 0.054(7) 0.118(9) 0.045(5) 0.007(6) 0.009(5) -0.018(6)
C37 0.056(7) 0.086(7) 0.051(5) -0.002(6) 0.011(5) 0.001(5)
C38 0.063(8) 0.117(9) 0.047(5) 0.000(7) 0.019(5) -0.002(6)
C39 0.054(7) 0.140(10) 0.050(5) -0.008(7) 0.016(5) -0.007(6)
C40 0.050(7) 0.107(8) 0.039(5) -0.000(6) 0.016(4) -0.003(5)
C41 0.072(8) 0.108(8) 0.035(5) 0.000(7) 0.008(5) -0.000(6)
C42 0.065(7) 0.101(7) 0.035(4) 0.003(6) 0.012(5) 0.002(5)
C43 0.064(8) 0.118(9) 0.048(5) -0.020(7) 0.020(5) -0.009(6)
C44 0.118(13) 0.147(12) 0.060(7) 0.002(10) 0.029(8) 0.005(7)
C45 0.071(9) 0.153(11) 0.048(6) -0.015(8) 0.010(6) 0.005(7)
C46 0.067(8) 0.105(8) 0.058(6) -0.010(7) 0.018(6) -0.009(6)
C47 0.088(9) 0.104(8) 0.031(4) 0.001(7) 0.003(5) 0.001(5)
C48 0.069(8) 0.112(8) 0.055(6) -0.015(7) 0.019(6) -0.001(6)
C49 0.091(9) 0.091(8) 0.054(6) 0.016(7) 0.019(6) -0.010(6)
C50 0.067(8) 0.093(7) 0.039(5) 0.003(6) 0.022(5) -0.010(5)
C51 0.056(7) 0.115(8) 0.059(6) 0.019(6) 0.014(5) 0.014(6)
C52 0.100(10) 0.089(8) 0.055(6) -0.001(7) 0.039(6) -0.015(6)
C53 0.122(12) 0.094(8) 0.049(6) -0.012(8) 0.010(7) 0.003(6)
C54 0.080(9) 0.084(7) 0.073(7) 0.005(6) 0.023(6) -0.001(6)
C55 0.062(8) 0.110(9) 0.063(6) -0.009(7) 0.002(6) 0.002(6)
C56 0.132(12) 0.098(8) 0.054(6) -0.006(8) -0.009(7) 0.017(6)
C57 0.107(11) 0.135(11) 0.077(8) 0.038(9) 0.026(8) 0.074(8)
C58 0.107(11) 0.160(11) 0.040(5) 0.050(10) 0.001(7) -0.001(7)
C59 0.131(13) 0.164(12) 0.035(5) 0.028(11) 0.020(7) 0.018(7)
C60 0.147(14) 0.136(11) 0.074(8) -0.027(10) -0.002(9) 0.020(8)
C61 0.203(17) 0.125(11) 0.061(7) 0.027(12) -0.002(10) 0.013(7)
C62 0.105(9) 0.020(4) 0.024(4) 0.000(5) 0.019(5) -0.005(4)
C63 0.090(11) 0.114(10) 0.142(13) -0.010(8) 0.019(9) 0.010(10)
C64 0.125(14) 0.080(9) 0.160(14) -0.003(9) 0.073(11) 0.001(9)
C65 0.18(2) 0.125(14) 0.145(14) -0.017(13) 0.021(13) -0.018(12)
C66 0.110(13) 0.129(12) 0.119(11) -0.021(10) 0.032(10) -0.015(10)
C67 0.24(3) 0.124(13) 0.141(15) -0.024(14) 0.098(15) -0.001(11)
C68 0.20(2) 0.126(14) 0.138(14) -0.021(14) 0.057(14) -0.001(11)
C69 0.23(3) 0.129(16) 0.167(18) -0.013(15) 0.045(17) 0.007(13)
C70 0.27(3) 0.105(13) 0.28(3) 0.049(16) 0.13(3) -0.019(16)
C71 0.224(17) 0.148(12) 0.184(13) 0.009(12) 0.139(12) -0.028(11)
C72 0.257(17) 0.144(12) 0.227(15) 0.009(12) 0.134(13) 0.001(11)
C73 0.244(18) 0.146(13) 0.254(16) -0.019(12) 0.132(14) 0.000(12)
C74 0.227(17) 0.139(12) 0.218(14) -0.003(12) 0.121(13) -0.028(11)
C75 0.203(15) 0.131(11) 0.183(13) -0.019(11) 0.110(12) -0.039(10)
C76 0.205(15) 0.120(11) 0.164(12) -0.027(10) 0.109(12) -0.037(10)
C77 0.23(2) 0.131(13) 0.138(13) 0.028(13) 0.012(13) -0.070(12)
C78 0.135(16) 0.119(12) 0.073(8) 0.025(11) 0.009(9) -0.018(8)
C79 0.142(16) 0.151(14) 0.059(8) -0.009(12) 0.022(9) -0.019(9)
C80 0.104(14) 0.187(18) 0.111(12) 0.017(13) 0.007(10) -0.076(13)
C81 0.104(13) 0.159(15) 0.083(10) -0.022(12) 0.032(9) -0.044(11)
C82 0.127(15) 0.119(12) 0.079(9) 0.015(10) 0.035(9) -0.026(8)
C83 0.170(17) 0.107(11) 0.048(6) 0.023(12) -0.002(9) -0.021(7)
C84 0.100(11) 0.168(13) 0.043(6) 0.008(9) 0.022(6) -0.030(7)

loop_
_atom_type_symbol
_atom_type_description
_atom_type_scat_dispersion_real
_atom_type_scat_dispersion_imag
_atom_type_scat_source
H H 0.0000 0.0000
;
International Tables for Crystallography
(1992, Vol. C, Table 6.1.1.4)
;
N N 0.0061 0.0033
;
International Tables for Crystallography
(1992, Vol. C, Tables 4.2.6.8 and 6.1.1.4)
;
Pd Pd -0.9988 1.0072
;
International Tables for Crystallography
(1992, Vol. C, Tables 4.2.6.8 and 6.1.1.4)
;
Cl Cl 0.1484 0.1585
;
International Tables for Crystallography
(1992, Vol. C, Tables 4.2.6.8 and 6.1.1.4)
;
O O 0.0106 0.0060
;
International Tables for Crystallography
(1992, Vol. C, Tables 4.2.6.8 and 6.1.1.4)
;
C C 0.0033 0.0016
;
International Tables for Crystallography
(1992, Vol. C, Tables 4.2.6.8 and 6.1.1.4)
;

loop_
_geom_angle_atom_site_label_1
_geom_angle_atom_site_label_2
_geom_angle_atom_site_label_3
_geom_angle
_geom_angle_publ_flag
Cl1 Pd1 Cl2 94.03(9) yes
Cl1 Pd1 N1 92.1(3) yes
Cl1 Pd1 N2 174.6(2) yes
Cl2 Pd1 N1 170.9(3) yes
Cl2 Pd1 N2 90.8(2) yes
N1 Pd1 N2 83.4(3) yes
Cl3 Pd2 Cl4 92.89(11) yes
Cl3 Pd2 N3 90.8(3) yes
Cl3 Pd2 N4 174.9(3) yes
Cl4 Pd2 N3 176.1(3) yes
Cl4 Pd2 N4 92.2(3) yes
N3 Pd2 N4 84.1(4) yes
Cl5 Pd3 Cl6 93.04(12) yes
Cl5 Pd3 N5 90.9(3) yes
Cl5 Pd3 N6 173.8(3) yes
Cl6 Pd3 N5 175.0(3) yes
Cl6 Pd3 N6 92.1(3) yes
N5 Pd3 N6 84.2(4) yes
Cl7 Pd4 Cl8 93.86(11) yes
Cl7 Pd4 N7 91.5(3) yes
Cl7 Pd4 N8 175.3(3) yes
Cl8 Pd4 N7 174.5(3) yes
Cl8 Pd4 N8 90.6(3) yes
N7 Pd4 N8 84.1(3) yes
Cl9 Pd5 Cl10 91.32(16) yes
Cl9 Pd5 N9 91.8(3) yes
Cl9 Pd5 N10 175.0(4) yes
Cl10 Pd5 N9 172.6(3) yes
Cl10 Pd5 N10 93.4(4) yes
N9 Pd5 N10 83.4(5) yes
Cl11 Pd6 Cl12 92.5(3) yes
Cl11 Pd6 N11 88.0(5) yes
Cl11 Pd6 N12 177.9(6) yes
Cl12 Pd6 N11 179.4(5) yes
Cl12 Pd6 N12 89.6(6) yes
N11 Pd6 N12 89.9(7) yes
Pd1 N1 C1 108.3(6) yes
Pd1 N1 C42 111.8(6) yes
C1 N1 C42 116.9(8) yes
Pd1 N2 C6 105.8(6) yes
Pd1 N2 C7 117.4(6) yes
C6 N2 C7 115.2(8) yes
Pd2 N3 C14 112.7(6) yes
Pd2 N3 C15 108.6(6) yes
C14 N3 C15 114.0(8) yes
Pd2 N4 C20 108.8(7) yes
Pd2 N4 C21 116.5(7) yes
C20 N4 C21 113.1(9) yes
Pd3 N5 C28 109.8(6) yes
Pd3 N5 C29 106.9(6) yes
C28 N5 C29 114.2(8) yes
Pd3 N6 C34 108.2(7) yes
Pd3 N6 C35 119.8(7) yes
C34 N6 C35 113.9(9) yes
Pd4 N7 C43 107.0(6) yes
Pd4 N7 C84 115.7(7) yes
C43 N7 C84 113.3(9) yes
Pd4 N8 C48 107.1(6) yes
Pd4 N8 C49 109.9(6) yes
C48 N8 C49 116.9(9) yes
Pd5 N9 C56 118.7(7) yes
Pd5 N9 C57 107.5(7) yes
C56 N9 C57 114.9(10) yes
Pd5 N10 C62 100.5(8) yes
Pd5 N10 C63 116.8(9) yes
C62 N10 C63 115.0(11) yes
Pd6 N11 C70 123.3(12) yes
Pd6 N11 C71 107.7(11) yes
C70 N11 C71 103.9(14) yes
Pd6 N12 C76 104.5(10) yes
Pd6 N12 C77 108.7(10) yes
C76 N12 C77 112.5(14) yes
N1 C1 C2 122.9(9) yes
N1 C1 C6 117.8(8) yes
C2 C1 C6 119.2(11) yes
C2G C1G C10G 132(3) yes
N1S C1S C1T 178.4(12) yes
C1 C2 C3 122.1(10) yes
C1G C2G C3G 136(3) yes
N2S C2S C2T 163(2) yes
C2 C3 C4 118.9(10) yes
C2G C3G C4G 121(3) yes
C3 C4 C5 120.9(11) yes
C3G C4G C5G 128(4) yes
C4 C5 C6 115.5(10) yes
C4G C5G C6G 135(4) yes
C5G C6G C7G 129(3) yes
C5G C6G C10G 127(3) yes
C7G C6G C10G 104(3) yes
N2 C6 C1 119.6(10) yes
N2 C6 C5 116.7(8) yes
C1 C6 C5 123.3(9) yes
N2 C7 C8 110.6(8) yes
C6G C7G C8G 108(3) yes
C7G C8G C9G 110(3) yes
C7 C8 C9 119.6(9) yes
C7 C8 C10 126.0(10) yes
C9 C8 C10 114.3(9) yes
C8G C9G C10G 109.6(17) yes
C8 C9 C11 122.0(9) yes
C1G C10G C6G 119(3) yes
C1G C10G C9G 134(3) yes
C6G C10G C9G 106(2) yes
C8 C10 C12 122.4(10) yes
C9 C11 C13 120.5(10) yes
C12G C11G C20G 124(3) yes
C10 C12 C13 120.4(10) yes
C11G C12G C13G 134(3) yes
C11 C13 C12 120.4(10) yes
C11 C13 C14 121.4(10) yes
C12 C13 C14 118.2(9) yes
C12G C13G C14G 134(3) yes
N3 C14 C13 114.4(8) yes
C13G C14G C15G 124(3) yes
N3 C15 C16 121.8(9) yes
N3 C15 C20 119.0(10) yes
C16 C15 C20 119.1(11) yes
C14G C15G C16G 129(3) yes
C15 C16 C17 117.8(11) yes
C15G C16G C17G 127(3) yes
C15G C16G C20G 128(3) yes
C17G C16G C20G 105(3) yes
C16 C17 C18 122.1(13) yes
C16G C17G C18G 112(3) yes
C17 C18 C19 121.4(13) yes
C17G C18G C19G 106(3) yes
C18 C19 C20 117.2(12) yes
C18G C19G C20G 114(3) yes
N4 C20 C15 115.7(10) yes
N4 C20 C19 121.9(10) yes
C15 C20 C19 122.3(11) yes
C11G C20G C16G 127(3) yes
C11G C20G C19G 131(3) yes
C16G C20G C19G 102(3) yes
N4 C21 C22 111.5(9) yes
C21 C22 C23 122.0(10) yes
C21 C22 C24 120.2(11) yes
C23 C22 C24 117.8(10) yes
C22 C23 C25 122.2(11) yes
C22 C24 C26 120.2(11) yes
C23 C25 C27 120.7(11) yes
C24 C26 C27 118.7(11) yes
C25 C27 C26 120.2(11) yes
C25 C27 C28 121.7(11) yes
C26 C27 C28 118.2(11) yes
N5 C28 C27 115.2(8) yes
N5 C29 C30 115.6(11) yes
N5 C29 C34 116.2(11) yes
C30 C29 C34 128.1(14) yes
C29 C30 C31 117.4(15) yes
C30 C31 C32 117.2(15) yes
C31 C32 C33 120.0(13) yes
C32 C33 C34 119.0(13) yes
N6 C34 C29 121.1(11) yes
N6 C34 C33 120.7(12) yes
C29 C34 C33 118.1(13) yes
N6 C35 C36 110.3(8) yes
C35 C36 C37 121.3(10) yes
C35 C36 C38 118.3(10) yes
C37 C36 C38 120.4(9) yes
C36 C37 C39 120.6(10) yes
C36 C38 C40 119.3(10) yes
C37 C39 C41 119.8(10) yes
C38 C40 C41 120.2(10) yes
C39 C41 C40 119.6(8) yes
C39 C41 C42 117.7(9) yes
C40 C41 C42 122.5(9) yes
N1 C42 C41 113.7(8) yes
N7 C43 C44 120.8(9) yes
N7 C43 C48 119.6(10) yes
C44 C43 C48 119.6(10) yes
C43 C44 C45 121.5(10) yes
C44 C45 C46 118.3(11) yes
C45 C46 C47 121.5(10) yes
C46 C47 C48 118.8(8) yes
N8 C48 C43 118.6(9) yes
N8 C48 C47 121.3(8) yes
C43 C48 C47 120.1(10) yes
N8 C49 C50 112.4(8) yes
C49 C50 C51 117.7(10) yes
C49 C50 C52 122.8(9) yes
C51 C50 C52 119.5(9) yes
C50 C51 C53 118.5(10) yes
C50 C52 C54 122.8(10) yes
C51 C53 C55 123.0(10) yes
C52 C54 C55 118.1(11) yes
C53 C55 C54 118.2(10) yes
C53 C55 C56 121.3(10) yes
C54 C55 C56 120.5(11) yes
N9 C56 C55 110.3(9) yes
N9 C57 C58 125.9(11) yes
N9 C57 C62 110.2(11) yes
C58 C57 C62 123.9(12) yes
C57 C58 C59 124.5(12) yes
C58 C59 C60 119.9(12) yes
C59 C60 C61 112.9(13) yes
C60 C61 C62 126.2(12) yes
N10 C62 C57 132.6(12) yes
N10 C62 C61 114.8(10) yes
C57 C62 C61 112.3(10) yes
N10 C63 C64 117.1(12) yes
C63 C64 C65 119.3(15) yes
C63 C64 C66 121.0(13) yes
C65 C64 C66 118.2(16) yes
C64 C65 C67 120.3(18) yes
C64 C66 C68 123.5(16) yes
C65 C67 C69 123.3(18) yes
C66 C68 C69 121.6(19) yes
C67 C69 C68 111.5(17) yes
C67 C69 C70 124.4(17) yes
C68 C69 C70 124.0(19) yes
N11 C70 C69 111.2(17) yes
N11 C71 C72 125.3(15) yes
N11 C71 C76 117.6(17) yes
C72 C71 C76 116.0(16) yes
C71 C72 C73 117.2(17) yes
C72 C73 C74 123.6(19) yes
C73 C74 C75 118.7(17) yes
C74 C75 C76 114.4(17) yes
N12 C76 C71 115.8(15) yes
N12 C76 C75 114.3(15) yes
C71 C76 C75 130.0(18) yes
N12 C77 C78 108.2(12) yes
C77 C78 C79 121.5(17) yes
C77 C78 C80 117.8(16) yes
C79 C78 C80 120.7(16) yes
C78 C79 C81 122.7(17) yes
C78 C80 C82 116.2(16) yes
C79 C81 C83 118.2(15) yes
C80 C82 C83 120.9(16) yes
C81 C83 C82 121.0(14) yes
C81 C83 C84 123.3(15) yes
C82 C83 C84 115.6(16) yes
N7 C84 C83 110.9(9) yes
Pd1 N1 H1N 106.426 no
C1 N1 H1N 106.436 no
C42 N1 H1N 106.420 no
Pd1 N2 H2N 105.818 no
C6 N2 H2N 105.841 no
C7 N2 H2N 105.851 no
Pd2 N3 H3N 107.036 no
C14 N3 H3N 107.054 no
C15 N3 H3N 107.031 no
Pd2 N4 H4N 105.872 no
C20 N4 H4N 105.856 no
C21 N4 H4N 105.873 no
Pd3 N5 H5N 108.582 no
C28 N5 H5N 108.592 no
C29 N5 H5N 108.588 no
Pd3 N6 H6N 104.386 no
C34 N6 H6N 104.405 no
C35 N6 H6N 104.405 no
Pd4 N7 H7N 106.795 no
C43 N7 H7N 106.801 no
C84 N7 H7N 106.785 no
Pd4 N8 H8N 107.509 no
C48 N8 H8N 107.488 no
C49 N8 H8N 107.512 no
Pd5 N9 H9N 104.753 no
C56 N9 H9N 104.777 no
C57 N9 H9N 104.762 no
Pd5 N10 H10N 108.018 no
C62 N10 H10N 108.010 no
C63 N10 H10N 108.010 no
Pd6 N11 H11N 107.006 no
C70 N11 H11N 107.003 no
C71 N11 H11N 107.010 no
Pd6 N12 H12N 110.360 no
C76 N12 H12N 110.342 no
C77 N12 H12N 110.324 no
C1 C2 H2 118.954 no
C3 C2 H2 118.969 no
C2 C3 H3 120.576 no
C4 C3 H3 120.564 no
C3 C4 H4 119.574 no
C5 C4 H4 119.567 no
C4 C5 H5 122.270 no
C6 C5 H5 122.240 no
N2 C7 H7A 109.523 no
N2 C7 H7B 109.524 no
C8 C7 H7A 109.522 no
C8 C7 H7B 109.527 no
H7A C7 H7B 108.081 no
C8 C9 H9 119.036 no
C11 C9 H9 119.012 no
C8 C10 H10 118.795 no
C12 C10 H10 118.802 no
C9 C11 H11 119.718 no
C13 C11 H11 119.732 no
C10 C12 H12 119.810 no
C13 C12 H12 119.788 no
N3 C14 H14A 108.662 no
N3 C14 H14B 108.683 no
C13 C14 H14A 108.657 no
C13 C14 H14B 108.682 no
H14A C14 H14B 107.592 no
C15 C16 H16 121.094 no
C17 C16 H16 121.124 no
C16 C17 H17 118.923 no
C18 C17 H17 118.959 no
C17 C18 H18 119.309 no
C19 C18 H18 119.324 no
C18 C19 H19 121.383 no
C20 C19 H19 121.405 no
N4 C21 H21A 109.325 no
N4 C21 H21B 109.328 no
C22 C21 H21A 109.323 no
C22 C21 H21B 109.341 no
H21A C21 H21B 107.965 no
C22 C23 H23 118.888 no
C25 C23 H23 118.873 no
C22 C24 H24 119.912 no
C26 C24 H24 119.906 no
C23 C25 H25 119.633 no
C27 C25 H25 119.634 no
C24 C26 H26 120.663 no
C27 C26 H26 120.633 no
N5 C28 H28A 108.446 no
N5 C28 H28B 108.473 no
C27 C28 H28A 108.467 no
C27 C28 H28B 108.467 no
H28A C28 H28B 107.492 no
C29 C30 H30 121.306 no
C31 C30 H30 121.329 no
C30 C31 H31 121.377 no
C32 C31 H31 121.378 no
C31 C32 H32 119.986 no
C33 C32 H32 119.991 no
C32 C33 H33 120.476 no
C34 C33 H33 120.514 no
N6 C35 H35A 109.589 no
N6 C35 H35B 109.579 no
C36 C35 H35A 109.604 no
C36 C35 H35B 109.585 no
H35A C35 H35B 108.146 no
C36 C37 H37 119.707 no
C39 C37 H37 119.705 no
C36 C38 H38 120.345 no
C40 C38 H38 120.336 no
C37 C39 H39 120.087 no
C41 C39 H39 120.084 no
C38 C40 H40 119.900 no
C41 C40 H40 119.892 no
N1 C42 H42A 108.819 no
N1 C42 H42B 108.814 no
C41 C42 H42A 108.803 no
C41 C42 H42B 108.819 no
H42A C42 H42B 107.685 no
C43 C44 H44 119.236 no
C45 C44 H44 119.225 no
C44 C45 H45 120.848 no
C46 C45 H45 120.866 no
C45 C46 H46 119.239 no
C47 C46 H46 119.242 no
C46 C47 H47 120.608 no
C48 C47 H47 120.611 no
N8 C49 H49A 109.106 no
N8 C49 H49B 109.108 no
C50 C49 H49A 109.124 no
C50 C49 H49B 109.128 no
H49A C49 H49B 107.863 no
C50 C51 H51 120.752 no
C53 C51 H51 120.756 no
C50 C52 H52 118.616 no
C54 C52 H52 118.612 no
C51 C53 H53 118.518 no
C55 C53 H53 118.525 no
C52 C54 H54 120.973 no
C55 C54 H54 120.955 no
N9 C56 H56A 109.588 no
N9 C56 H56B 109.574 no
C55 C56 H56A 109.583 no
C55 C56 H56B 109.588 no
H56A C56 H56B 108.133 no
C57 C58 H58 117.740 no
C59 C58 H58 117.756 no
C58 C59 H59 120.056 no
C60 C59 H59 120.091 no
C59 C60 H60 123.547 no
C61 C60 H60 123.526 no
C60 C61 H61 116.918 no
C62 C61 H61 116.911 no
N10 C63 H63A 108.031 no
N10 C63 H63B 108.035 no
C64 C63 H63A 108.035 no
C64 C63 H63B 108.023 no
H63A C63 H63B 107.266 no
C64 C65 H65 119.830 no
C67 C65 H65 119.850 no
C64 C66 H66 118.232 no
C68 C66 H66 118.228 no
C65 C67 H67 118.349 no
C69 C67 H67 118.352 no
C66 C68 H68 119.249 no
C69 C68 H68 119.188 no
N11 C70 H70A 109.402 no
N11 C70 H70B 109.392 no
C69 C70 H70A 109.385 no
C69 C70 H70B 109.370 no
H70A C70 H70B 108.031 no
C71 C72 H72 121.414 no
C73 C72 H72 121.405 no
C72 C73 H73 118.202 no
C74 C73 H73 118.210 no
C73 C74 H74 120.645 no
C75 C74 H74 120.647 no
C74 C75 H75 122.781 no
C76 C75 H75 122.780 no
N12 C77 H77A 110.060 no
N12 C77 H77B 110.051 no
C78 C77 H77A 110.069 no
C78 C77 H77B 110.062 no
H77A C77 H77B 108.405 no
C78 C79 H79 118.652 no
C81 C79 H79 118.645 no
C78 C80 H80 121.856 no
C82 C80 H80 121.894 no
C79 C81 H81 120.885 no
C83 C81 H81 120.873 no
C80 C82 H82 119.551 no
C83 C82 H82 119.568 no
N7 C84 H84A 109.452 no
N7 C84 H84B 109.452 no
C83 C84 H84A 109.480 no
C83 C84 H84B 109.480 no
H84A C84 H84B 108.061 no

loop_
_geom_bond_atom_site_label_1
_geom_bond_atom_site_label_2
_geom_bond_distance
_geom_bond_publ_flag
Pd1 Cl1 2.315(3) yes
Pd1 Cl2 2.313(2) yes
Pd1 N1 2.038(7) yes
Pd1 N2 2.049(8) yes
Pd2 Cl3 2.297(3) yes
Pd2 Cl4 2.303(3) yes
Pd2 N3 2.004(9) yes
Pd2 N4 2.032(9) yes
Pd3 Cl5 2.293(4) yes
Pd3 Cl6 2.282(4) yes
Pd3 N5 2.040(9) yes
Pd3 N6 2.027(9) yes
Pd4 Cl7 2.298(3) yes
Pd4 Cl8 2.291(3) yes
Pd4 N7 2.082(9) yes
Pd4 N8 2.060(8) yes
Pd5 Cl9 2.290(5) yes
Pd5 Cl10 2.294(4) yes
Pd5 N9 2.006(9) yes
Pd5 N10 2.052(13) yes
Pd6 Cl11 2.288(6) yes
Pd6 Cl12 2.357(9) yes
Pd6 N11 1.971(15) yes
Pd6 N12 1.986(14) yes
N1 C1 1.409(15) yes
N1 C42 1.525(13) yes
N1S C1S 1.142(17) yes
N2 C6 1.479(11) yes
N2 C7 1.507(13) yes
N2S C2S 1.26(3) yes
N3 C14 1.533(13) yes
N3 C15 1.438(14) yes
N4 C20 1.479(15) yes
N4 C21 1.486(13) yes
N5 C28 1.491(11) yes
N5 C29 1.540(15) yes
N6 C34 1.468(16) yes
N6 C35 1.484(13) yes
N7 C43 1.446(13) yes
N7 C84 1.520(15) yes
N8 C48 1.461(14) yes
N8 C49 1.525(13) yes
N9 C56 1.504(14) yes
N9 C57 1.444(17) yes
N10 C62 1.306(15) yes
N10 C63 1.517(19) yes
N11 C70 1.50(3) yes
N11 C71 1.52(3) yes
N12 C76 1.59(3) yes
N12 C77 1.57(3) yes
C1 C2 1.398(13) yes
C1 C6 1.321(14) yes
C1G C2G 1.40(4) yes
C1G C10G 1.45(4) yes
C1S C1T 1.491(17) yes
C2 C3 1.332(17) yes
C2G C3G 1.41(5) yes
C2S C2T 1.48(3) yes
C3 C4 1.373(16) yes
C3G C4G 1.42(5) yes
C4 C5 1.449(15) yes
C4G C5G 1.41(6) yes
C5 C6 1.382(17) yes
C5G C6G 1.41(5) yes
C6G C7G 1.46(5) yes
C6G C10G 1.51(4) yes
C7 C8 1.511(14) yes
C7G C8G 1.41(4) yes
C8G C9G 1.35(3) yes
C8 C9 1.412(15) yes
C8 C10 1.386(14) yes
C9G C10G 1.43(3) yes
C9 C11 1.368(15) yes
C10 C12 1.389(16) yes
C11 C13 1.349(14) yes
C11G C12G 1.40(5) yes
C11G C20G 1.46(4) yes
C12 C13 1.323(16) yes
C12G C13G 1.39(5) yes
C13 C14 1.511(14) yes
C13G C14G 1.38(5) yes
C14G C15G 1.45(5) yes
C15 C16 1.462(16) yes
C15 C20 1.355(15) yes
C15G C16G 1.46(5) yes
C16 C17 1.338(19) yes
C16G C17G 1.44(4) yes
C16G C20G 1.54(5) yes
C17 C18 1.36(2) yes
C17G C18G 1.36(4) yes
C18 C19 1.41(2) yes
C18G C19G 1.39(4) yes
C19 C20 1.377(18) yes
C19G C20G 1.41(5) yes
C21 C22 1.496(15) yes
C22 C23 1.328(18) yes
C22 C24 1.430(17) yes
C23 C25 1.406(17) yes
C24 C26 1.430(18) yes
C25 C27 1.360(18) yes
C26 C27 1.375(18) yes
C27 C28 1.484(16) yes
C29 C30 1.29(2) yes
C29 C34 1.279(17) yes
C30 C31 1.42(3) yes
C31 C32 1.44(3) yes
C32 C33 1.33(2) yes
C33 C34 1.430(19) yes
C35 C36 1.550(12) yes
C36 C37 1.323(15) yes
C36 C38 1.415(16) yes
C37 C39 1.410(13) yes
C38 C40 1.401(12) yes
C39 C41 1.398(16) yes
C40 C41 1.362(14) yes
C41 C42 1.483(11) yes
C43 C44 1.388(19) yes
C43 C48 1.358(13) yes
C44 C45 1.402(17) yes
C45 C46 1.365(14) yes
C46 C47 1.393(16) yes
C47 C48 1.423(14) yes
C49 C50 1.503(13) yes
C50 C51 1.373(14) yes
C50 C52 1.375(17) yes
C51 C53 1.396(14) yes
C52 C54 1.413(15) yes
C53 C55 1.399(18) yes
C54 C55 1.389(15) yes
C55 C56 1.524(15) yes
C57 C58 1.411(17) yes
C57 C62 1.286(15) yes
C58 C59 1.32(2) yes
C59 C60 1.397(19) yes
C60 C61 1.47(2) yes
C61 C62 1.45(2) yes
C63 C64 1.53(2) yes
C64 C65 1.31(3) yes
C64 C66 1.39(3) yes
C65 C67 1.38(3) yes
C66 C68 1.34(3) yes
C67 C69 1.46(4) yes
C68 C69 1.44(3) yes
C69 C70 1.55(3) yes
C71 C72 1.40(3) yes
C71 C76 1.38(3) yes
C72 C73 1.44(3) yes
C73 C74 1.43(3) yes
C74 C75 1.40(3) yes
C75 C76 1.40(3) yes
C77 C78 1.58(3) yes
C78 C79 1.32(3) yes
C78 C80 1.44(3) yes
C79 C81 1.34(3) yes
C80 C82 1.37(3) yes
C81 C83 1.38(3) yes
C82 C83 1.37(3) yes
C83 C84 1.531(19) yes
N1 H1N 0.930 no
N2 H2N 0.930 no
N3 H3N 0.930 no
N4 H4N 0.930 no
N5 H5N 0.930 no
N6 H6N 0.930 no
N7 H7N 0.930 no
N8 H8N 0.930 no
N9 H9N 0.930 no
N10 H10N 0.930 no
N11 H11N 0.930 no
N12 H12N 0.930 no
C2 H2 0.950 no
C3 H3 0.950 no
C4 H4 0.950 no
C5 H5 0.950 no
C7 H7A 0.990 no
C7 H7B 0.990 no
C9 H9 0.950 no
C10 H10 0.950 no
C11 H11 0.950 no
C12 H12 0.950 no
C14 H14A 0.990 no
C14 H14B 0.990 no
C16 H16 0.950 no
C17 H17 0.950 no
C18 H18 0.950 no
C19 H19 0.950 no
C21 H21A 0.990 no
C21 H21B 0.990 no
C23 H23 0.950 no
C24 H24 0.950 no
C25 H25 0.950 no
C26 H26 0.950 no
C28 H28A 0.990 no
C28 H28B 0.990 no
C30 H30 0.950 no
C31 H31 0.950 no
C32 H32 0.950 no
C33 H33 0.950 no
C35 H35A 0.990 no
C35 H35B 0.990 no
C37 H37 0.950 no
C38 H38 0.950 no
C39 H39 0.950 no
C40 H40 0.950 no
C42 H42A 0.990 no
C42 H42B 0.990 no
C44 H44 0.950 no
C45 H45 0.950 no
C46 H46 0.950 no
C47 H47 0.950 no
C49 H49A 0.990 no
C49 H49B 0.990 no
C51 H51 0.950 no
C52 H52 0.950 no
C53 H53 0.950 no
C54 H54 0.950 no
C56 H56A 0.990 no
C56 H56B 0.990 no
C58 H58 0.950 no
C59 H59 0.950 no
C60 H60 0.950 no
C61 H61 0.950 no
C63 H63A 0.990 no
C63 H63B 0.990 no
C65 H65 0.950 no
C66 H66 0.950 no
C67 H67 0.950 no
C68 H68 0.950 no
C70 H70A 0.990 no
C70 H70B 0.990 no
C72 H72 0.950 no
C73 H73 0.950 no
C74 H74 0.950 no
C75 H75 0.950 no
C77 H77A 0.990 no
C77 H77B 0.990 no
C79 H79 0.950 no
C80 H80 0.950 no
C81 H81 0.950 no
C82 H82 0.950 no
C84 H84A 0.990 no
C84 H84B 0.990 no

loop_
_geom_contact_atom_site_label_1
_geom_contact_atom_site_label_2
_geom_contact_distance
_geom_contact_publ_flag
_geom_contact_site_symmetry_2
Pd1 C8 3.356(10) no .
Pd1 C9 3.477(11) no .
Pd2 C22 3.212(11) no .
Pd2 C23 3.275(9) no .
Pd3 C36 3.339(11) no .
Pd4 C81 3.260(19) no .
Pd4 C83 3.239(18) no .
Pd5 C55 3.517(12) no .
Pd6 C67 3.270(19) no .
Pd6 C69 3.26(3) no .
Cl1 C42 3.468(10) no .
Cl2 C7 3.588(11) no .
Cl3 C14 3.459(11) no .
Cl4 C21 3.497(13) no .
Cl5 C28 3.501(11) no .
Cl6 C35 3.435(13) no .
Cl7 C84 3.565(14) no .
Cl8 C49 3.403(12) no .
Cl9 C56 3.551(13) no .
Cl10 C64 3.424(17) no .
Cl10 C66 3.399(16) no .
Cl11 C67 3.56(2) no .
Cl11 C70 3.53(3) no .
Cl12 C77 3.53(2) no .
N1 C39 3.264(13) no .
N1 C40 3.356(11) no .
N2 C9 3.359(14) no .
N2 C10 3.313(14) no .
N3 C11 3.246(14) no .
N3 C12 3.425(14) no .
N4 C23 3.263(13) no .
N4 C24 3.332(14) no .
N5 C25 3.256(14) no .
N5 C26 3.402(14) no .
N6 C37 3.386(12) no .
N6 C38 3.211(12) no .
N7 C81 3.33(2) no .
N7 C82 3.29(2) no .
N8 C51 3.204(12) no .
N8 C52 3.455(14) no .
N9 C53 3.310(15) no .
N9 C54 3.351(13) no .
N9 C61 3.569(19) no .
N10 C65 3.23(2) no .
N10 C66 3.47(2) no .
N11 C67 3.31(3) no .
N11 C68 3.53(3) no .
N12 C79 3.26(3) no .
N12 C80 3.45(3) no .
C1 C4 2.739(16) no .
C1 C7 3.556(13) no .
C1 C40 3.400(12) no .
C1 C41 3.097(14) no .
C1G C4G 3.17(5) no .
C1G C5G 3.09(5) no .
C2 C5 2.763(15) no .
C2 C40 3.084(14) no .
C2 C41 3.169(16) no .
C2 C42 3.224(15) no .
C2G C5G 3.03(5) no .
C2G C6G 3.15(5) no .
C3 C6 2.750(13) no .
C3G C6G 3.30(5) no .
C3G C10G 3.40(4) no .
C4G C10G 3.35(5) no .
C5 C7 3.054(15) no .
C6 C8 3.105(14) no .
C6 C10 3.334(15) no .
C6 C42 3.375(14) no .
C8 C13 2.802(14) no .
C9 C12 2.714(14) no .
C10 C11 2.708(16) no .
C10 C42 3.596(15) no .
C11G C14G 3.32(5) no .
C11G C15G 3.32(4) no .
C12 C15 3.468(15) no .
C12 C16 3.179(16) no .
C12G C15G 3.16(5) no .
C12G C16G 3.17(5) no .
C13 C15 3.075(15) no .
C13 C16 3.078(17) no .
C13G C16G 3.15(4) no .
C13G C20G 3.18(4) no .
C14 C16 3.210(16) no .
C14 C20 3.424(16) no .
C14G C20G 3.33(5) no .
C15 C18 2.746(18) no .
C15 C21 3.508(14) no .
C16 C19 2.804(17) no .
C17 C20 2.745(18) no .
C19 C21 3.057(17) no .
C20 C22 3.179(15) no .
C20 C24 3.447(15) no .
C22 C27 2.810(16) no .
C23 C26 2.770(17) no .
C24 C25 2.746(17) no .
C26 C30 3.256(14) no .
C27 C29 3.275(13) no .
C27 C30 3.251(16) no .
C28 C30 3.108(17) no .
C28 C34 3.370(14) no .
C28 C38 3.553(15) no .
C29 C32 2.679(18) no .
C29 C35 3.511(15) no .
C30 C33 2.76(2) no .
C31 C34 2.75(2) no .
C33 C35 3.050(17) no .
C34 C36 3.174(15) no .
C34 C38 3.260(13) no .
C36 C41 2.780(12) no .
C37 C40 2.772(14) no .
C38 C39 2.757(16) no .
C43 C46 2.776(15) no .
C43 C49 3.472(15) no .
C43 C82 3.38(2) no .
C43 C83 3.181(18) no .
C44 C47 2.758(14) no .
C44 C84 3.078(18) no .
C45 C48 2.793(17) no .
C47 C49 3.280(15) no .
C47 C50 3.150(14) no .
C47 C52 3.280(14) no .
C48 C50 3.087(14) no .
C48 C52 3.524(14) no .
C48 C84 3.511(14) no .
C50 C55 2.812(14) no .
C51 C54 2.816(16) no .
C52 C53 2.716(15) no .
C53 C57 3.200(15) no .
C53 C58 3.555(14) no .
C54 C63 3.544(17) no .
C55 C57 2.975(16) no .
C55 C62 3.432(14) no .
C56 C58 3.200(18) no .
C56 C62 3.351(16) no .
C57 C60 2.81(2) no .
C57 C63 3.395(18) no .
C58 C61 2.635(18) no .
C59 C62 2.876(16) no .
C61 C63 2.94(2) no .
C64 C69 2.86(3) no .
C65 C68 2.75(3) no .
C66 C67 2.68(3) no .
C68 C77 3.55(3) no .
C69 C71 3.20(3) no .
C69 C77 3.60(3) no .
C70 C72 3.03(3) no .
C70 C76 3.50(3) no .
C71 C74 2.87(3) no .
C71 C77 3.44(3) no .
C72 C75 2.90(3) no .
C73 C76 2.67(3) no .
C75 C77 3.31(3) no .
C75 C78 3.11(3) no .
C75 C80 3.15(3) no .
C76 C78 3.12(3) no .
C76 C80 3.40(3) no .
C78 C83 2.72(2) no .
C79 C82 2.72(3) no .
C80 C81 2.79(3) no .
Pd1 Pd1 3.4253(12) no 3_666
Pd1 Cl1 3.334(3) no 3_666
Pd2 N1S 3.538(11) no 3_566
Pd3 C1T 3.537(10) no 1_556
Cl1 Pd1 3.334(3) no 3_666
Cl1 N2 3.417(9) no 3_666
Cl1 N8 3.303(8) no .
Cl1 C1 3.474(10) no 3_666
Cl1 C6 3.425(10) no 3_666
Cl1 C51 3.578(11) no .
Cl2 N1 3.317(9) no 3_666
Cl2 N6 3.138(7) no 1_554
Cl2 C1T 3.501(12) no .
Cl2 C35 3.531(9) no 1_554
Cl3 N3 3.261(8) no 3_566
Cl3 C15 3.582(10) no 3_566
Cl4 N5 3.325(8) no 3_567
Cl4 C1S 3.478(13) no 3_566
Cl4 C29 3.510(11) no 3_567
Cl4 C30 3.515(16) no 3_567
Cl6 C3 3.584(12) no 3_667
Cl6 C58 3.573(13) no 1_556
Cl8 N2 3.253(8) no 3_666
Cl8 C7 3.352(10) no 3_666
Cl9 O1W 3.561(16) no .
Cl9 C19 3.491(13) no 3_566
Cl10 N11 3.128(15) no 4_564
Cl11 O2W 3.36(2) no 4_564
Cl11 N10 3.135(13) no 4_565
Cl11 C61 3.311(15) no 4_565
Cl11 C62 3.342(10) no 4_565
O1W Cl9 3.561(16) no .
O1W N9 3.069(17) no .
O1W C7G 3.56(4) no 3_565
O2W Cl11 3.36(2) no 4_565
O2W N12 3.02(3) no .
N1 Cl2 3.317(9) no 3_666
N1S Pd2 3.538(11) no 3_566
N1S N4 2.935(13) no 3_566
N1S C20 3.389(16) no 3_566
N1S C46 3.475(13) no .
N1S C47 3.465(13) no .
N1S C54 3.339(15) no .
N1S C55 3.323(16) no .
N1S C56 3.597(15) no .
N2 Cl1 3.417(9) no 3_666
N2 Cl8 3.253(8) no 3_666
N3 Cl3 3.261(8) no 3_566
N4 N1S 2.935(13) no 3_566
N4 C1S 3.538(16) no 3_566
N5 Cl4 3.325(8) no 3_567
N6 Cl2 3.138(7) no 1_556
N7 C39 3.447(15) no .
N8 Cl1 3.303(8) no .
N9 O1W 3.069(17) no .
N10 Cl11 3.135(13) no 4_564
N11 Cl10 3.128(15) no 4_565
N12 O2W 3.02(3) no .
C1 Cl1 3.474(10) no 3_666
C1G C30 3.48(3) no 1_554
C1G C31 3.10(3) no 1_554
C1S Cl4 3.478(13) no 3_566
C1S N4 3.538(16) no 3_566
C1S C47 3.587(13) no .
C1S C53 3.467(18) no .
C1S C55 3.284(17) no .
C1S C56 3.575(16) no .
C1T Pd3 3.537(10) no 1_554
C1T Cl2 3.501(12) no .
C1T C53 3.491(16) no .
C2G C16 3.57(3) no .
C2G C17 3.59(3) no .
C2G C31 3.10(3) no 1_554
C2T C17 3.58(3) no 3_566
C2T C46 3.44(2) no .
C3 Cl6 3.584(12) no 3_667
C3 C59 3.590(17) no 3_666
C3G C31 3.51(4) no 1_554
C4 C51 3.512(16) no 3_666
C6 Cl1 3.425(10) no 3_666
C7 Cl8 3.352(10) no 3_666
C7G O1W 3.56(4) no 3_565
C10G C30 3.60(3) no 1_554
C10G C31 3.52(3) no 1_554
C12G C18 3.35(4) no .
C13G C18 3.57(4) no .
C15 Cl3 3.582(10) no 3_566
C16 C2G 3.57(3) no .
C17 C2G 3.59(3) no .
C17 C2T 3.58(3) no 3_566
C18 C12G 3.35(4) no .
C18 C13G 3.57(4) no .
C19 Cl9 3.491(13) no 3_566
C20 N1S 3.389(16) no 3_566
C29 Cl4 3.510(11) no 3_567
C30 Cl4 3.515(16) no 3_567
C30 C1G 3.48(3) no 1_556
C30 C10G 3.60(3) no 1_556
C31 C1G 3.10(3) no 1_556
C31 C2G 3.10(3) no 1_556
C31 C3G 3.51(4) no 1_556
C31 C10G 3.52(3) no 1_556
C35 Cl2 3.531(9) no 1_556
C35 C37 3.364(15) no 3_667
C37 C35 3.364(15) no 3_667
C39 N7 3.447(15) no .
C39 C43 3.582(17) no .
C43 C39 3.582(17) no .
C46 N1S 3.475(13) no .
C46 C2T 3.44(2) no .
C47 N1S 3.465(13) no .
C47 C1S 3.587(13) no .
C51 Cl1 3.578(11) no .
C51 C4 3.512(16) no 3_666
C53 C1S 3.467(18) no .
C53 C1T 3.491(16) no .
C54 N1S 3.339(15) no .
C55 N1S 3.323(16) no .
C55 C1S 3.284(17) no .
C56 N1S 3.597(15) no .
C56 C1S 3.575(16) no .
C58 Cl6 3.573(13) no 1_554
C58 C84 3.462(14) no 1_554
C59 C3 3.590(17) no 3_666
C61 Cl11 3.311(15) no 4_564
C62 Cl11 3.342(10) no 4_564
C84 C58 3.462(14) no 1_556
Pd1 H7B 3.2423 no .
Pd1 H9 3.2993 no .
Pd1 H42A 2.9745 no .
Pd1 H42B 3.1548 no .
Pd2 H14A 3.0063 no .
Pd2 H14B 3.1179 no .
Pd2 H21B 3.2804 no .
Pd2 H23 3.1193 no .
Pd3 H28A 2.8187 no .
Pd3 H28B 3.1746 no .
Pd3 H35B 3.2895 no .
Pd3 H37 3.5812 no .
Pd4 H49A 3.0802 no .
Pd4 H49B 3.0065 no .
Pd4 H81 3.0679 no .
Pd4 H84A 3.3434 no .
Pd5 H54 3.3650 no .
Pd5 H56B 3.1214 no .
Pd5 H63B 3.1474 no .
Pd5 H66 3.4703 no .
Pd6 H67 3.0080 no .
Pd6 H70A 3.4674 no .
Pd6 H77A 3.0136 no .
Pd6 H77B 3.0272 no .
Cl1 H1N 3.0173 no .
Cl1 H42A 2.8448 no .
Cl2 H2N 2.9573 no .
Cl2 H7B 3.1048 no .
Cl2 H9 3.4731 no .
Cl3 H3N 2.9380 no .
Cl3 H14A 2.8713 no .
Cl4 H4N 3.0365 no .
Cl4 H21B 3.0656 no .
Cl4 H23 2.8772 no .
Cl5 H5N 2.9518 no .
Cl5 H28A 2.9202 no .
Cl6 H6N 3.0631 no .
Cl6 H35B 2.9723 no .
Cl6 H37 3.1157 no .
Cl7 H7N 3.0411 no .
Cl7 H81 2.9812 no .
Cl7 H84A 3.1561 no .
Cl8 H8N 2.9928 no .
Cl8 H49B 2.7943 no .
Cl9 H9N 2.9379 no .
Cl9 H56B 3.0110 no .
Cl10 H10N 3.0176 no .
Cl10 H66 3.5817 no .
Cl11 H11N 2.8593 no .
Cl11 H67 2.7732 no .
Cl11 H70A 3.2604 no .
Cl12 H12N 2.9253 no .
Cl12 H77A 2.9978 no .
N1 H2 2.6475 no .
N1 H2N 3.3673 no .
N1 H39 3.2700 no .
N1 H40 3.4468 no .
N2 H1N 3.4267 no .
N2 H5 2.6078 no .
N2 H9 3.4169 no .
N2 H10 3.3506 no .
N2 H42B 3.4961 no .
N3 H4N 3.3489 no .
N3 H11 3.1873 no .
N3 H12 3.5049 no .
N3 H16 2.7437 no .
N4 H3N 3.4031 no .
N4 H14B 3.4951 no .
N4 H19 2.6916 no .
N4 H23 3.3078 no .
N4 H24 3.4145 no .
N5 H6N 3.3458 no .
N5 H25 3.2131 no .
N5 H26 3.4816 no .
N5 H30 2.5185 no .
N6 H5N 3.4354 no .
N6 H28B 3.4485 no .
N6 H33 2.6994 no .
N6 H37 3.4990 no .
N6 H38 3.1966 no .
N7 H8N 3.4710 no .
N7 H44 2.6281 no .
N7 H49A 3.5264 no .
N7 H81 3.3882 no .
N7 H82 3.2740 no .
N8 H7N 3.4402 no .
N8 H47 2.7000 no .
N8 H51 3.1535 no .
N8 H52 3.5424 no .
N9 H10N 3.4017 no .
N9 H53 3.3143 no .
N9 H54 3.4214 no .
N9 H58 2.7194 no .
N9 H63B 3.4343 no .
N10 H9N 3.3778 no .
N10 H61 2.4555 no .
N10 H65 3.1195 no .
N10 H66 3.5024 no .
N11 H12N 3.5328 no .
N11 H67 3.2668 no .
N11 H72 2.8184 no .
N11 H77B 3.3875 no .
N12 H11N 3.4523 no .
N12 H75 2.6457 no .
N12 H79 3.2302 no .
N12 H80 3.5445 no .
C1 H2N 2.9664 no .
C1 H3 3.2479 no .
C1 H5 3.2365 no .
C1 H10 3.5513 no .
C1 H40 3.2567 no .
C1 H42A 3.3095 no .
C1 H42B 2.7040 no .
C2 H1N 2.5803 no .
C2 H4 3.1846 no .
C2 H40 3.0418 no .
C2 H42B 3.5116 no .
C3 H5 3.3170 no .
C4 H2 3.1873 no .
C5 H2N 2.5649 no .
C5 H3 3.3165 no .
C5 H7A 2.7247 no .
C5 H10 3.2257 no .
C6 H1N 2.9862 no .
C6 H2 3.1939 no .
C6 H4 3.2574 no .
C6 H7A 2.6742 no .
C6 H7B 3.3459 no .
C6 H10 3.0367 no .
C6 H42B 3.2550 no .
C7 H5 2.8858 no .
C7 H9 2.6641 no .
C7 H10 2.7599 no .
C8 H2N 3.2508 no .
C8 H11 3.2836 no .
C8 H12 3.2799 no .
C8 H42B 2.9298 no .
C9 H7A 3.2699 no .
C9 H7B 2.6021 no .
C9 H10 3.2203 no .
C9 H16 3.4879 no .
C9 H42B 3.1729 no .
C10 H7A 2.7478 no .
C10 H7B 3.3330 no .
C10 H9 3.2174 no .
C10 H16 3.4249 no .
C10 H40 3.5710 no .
C10 H42B 2.6687 no .
C11 H3N 2.9693 no .
C11 H12 3.1762 no .
C11 H14A 2.6714 no .
C11 H14B 3.2689 no .
C11 H16 3.0051 no .
C11 H42B 3.2653 no .
C12 H11 3.1719 no .
C12 H14A 3.1308 no .
C12 H14B 2.4852 no .
C12 H16 2.9390 no .
C12 H40 3.4998 no .
C12 H42B 2.7774 no .
C13 H3N 2.6859 no .
C13 H9 3.2079 no .
C13 H10 3.1981 no .
C13 H16 2.7233 no .
C13 H42B 3.0727 no .
C14 H11 2.6496 no .
C14 H12 2.5589 no .
C14 H16 3.2104 no .
C15 H4N 2.9571 no .
C15 H12 3.3779 no .
C15 H14A 3.3162 no .
C15 H14B 2.6984 no .
C15 H17 3.2635 no .
C15 H19 3.2502 no .
C16 H3N 2.6519 no .
C16 H12 3.2683 no .
C16 H14B 3.5145 no .
C16 H18 3.2048 no .
C17 H19 3.2697 no .
C18 H16 3.2187 no .
C19 H4N 2.6604 no .
C19 H17 3.2609 no .
C19 H21A 2.6506 no .
C19 H24 3.4050 no .
C20 H3N 3.0475 no .
C20 H14B 3.2996 no .
C20 H16 3.2870 no .
C20 H18 3.2366 no .
C20 H21A 2.5441 no .
C20 H21B 3.2847 no .
C20 H24 3.2076 no .
C21 H19 2.9119 no .
C21 H23 2.6171 no .
C21 H24 2.6976 no .
C22 H4N 3.2165 no .
C22 H14B 2.9831 no .
C22 H25 3.2368 no .
C22 H26 3.3380 no .
C23 H14B 3.2940 no .
C23 H21A 3.2180 no .
C23 H21B 2.5980 no .
C23 H24 3.2167 no .
C24 H12 3.4979 no .
C24 H14B 2.7193 no .
C24 H21A 2.6201 no .
C24 H21B 3.2899 no .
C24 H23 3.2269 no .
C24 H30 3.5291 no .
C25 H5N 2.9512 no .
C25 H14B 3.3824 no .
C25 H26 3.2304 no .
C25 H28A 2.6314 no .
C25 H28B 3.2486 no .
C25 H30 3.4282 no .
C26 H5N 3.5958 no .
C26 H12 3.3680 no .
C26 H14B 2.7881 no .
C26 H25 3.2265 no .
C26 H28A 3.1643 no .
C26 H28B 2.4918 no .
C26 H30 2.7899 no .
C27 H5N 2.5792 no .
C27 H14B 3.1327 no .
C27 H23 3.2489 no .
C27 H24 3.2694 no .
C27 H30 2.7560 no .
C28 H25 2.6450 no .
C28 H26 2.6063 no .
C28 H30 3.0083 no .
C29 H6N 2.9212 no .
C29 H26 3.3996 no .
C29 H28A 3.3517 no .
C29 H28B 2.6107 no .
C29 H31 3.1829 no .
C29 H33 3.1803 no .
C29 H38 3.3299 no .
C30 H5N 2.5466 no .
C30 H26 3.1012 no .
C30 H28B 3.2315 no .
C30 H32 3.3062 no .
C31 H33 3.2704 no .
C32 H30 3.3175 no .
C33 H6N 2.6548 no .
C33 H31 3.2598 no .
C33 H35A 2.6397 no .
C33 H38 3.1058 no .
C34 H5N 3.0424 no .
C34 H28B 3.1744 no .
C34 H30 3.1531 no .
C34 H32 3.2476 no .
C34 H35A 2.5684 no .
C34 H35B 3.2913 no .
C34 H38 2.8773 no .
C35 H33 2.8838 no .
C35 H37 2.6468 no .
C35 H38 2.6872 no .
C36 H6N 3.2488 no .
C36 H28B 3.0792 no .
C36 H39 3.2250 no .
C36 H40 3.2892 no .
C37 H28B 3.5997 no .
C37 H35A 3.2083 no .
C37 H35B 2.5978 no .
C37 H38 3.2272 no .
C38 H2 3.2208 no .
C38 H28B 2.6307 no .
C38 H35A 2.6861 no .
C38 H35B 3.3364 no .
C38 H37 3.2375 no .
C39 H1N 2.9699 no .
C39 H2 3.2782 no .
C39 H40 3.2457 no .
C39 H42A 2.5659 no .
C39 H42B 3.2436 no .
C40 H1N 3.5931 no .
C40 H2 2.7163 no .
C40 H28B 2.7719 no .
C40 H39 3.2417 no .
C40 H42A 3.2333 no .
C40 H42B 2.6043 no .
C41 H1N 2.6253 no .
C41 H2 2.7520 no .
C41 H28B 3.3415 no .
C41 H37 3.2853 no .
C41 H38 3.2510 no .
C42 H2 3.1725 no .
C42 H39 2.6111 no .
C42 H40 2.6684 no .
C43 H8N 3.0560 no .
C43 H45 3.2913 no .
C43 H47 3.2658 no .
C43 H49A 3.3702 no .
C43 H82 3.0531 no .
C43 H84A 3.2880 no .
C43 H84B 2.5719 no .
C44 H7N 2.6178 no .
C44 H46 3.2366 no .
C44 H82 3.2976 no .
C44 H84B 2.7000 no .
C45 H47 3.2605 no .
C46 H44 3.2305 no .
C47 H8N 2.6351 no .
C47 H45 3.2663 no .
C47 H52 3.3176 no .
C48 H7N 3.0071 no .
C48 H44 3.2234 no .
C48 H46 3.2818 no .
C48 H49A 2.7626 no .
C48 H49B 3.3625 no .
C48 H52 3.4100 no .
C48 H82 3.5323 no .
C49 H47 3.2331 no .
C49 H51 2.6079 no .
C49 H52 2.6800 no .
C50 H8N 2.6656 no .
C50 H47 2.7479 no .
C50 H53 3.2307 no .
C50 H54 3.2996 no .
C50 H63B 3.0774 no .
C51 H8N 2.9376 no .
C51 H47 3.1043 no .
C51 H49A 3.2481 no .
C51 H49B 2.5928 no .
C51 H52 3.2239 no .
C51 H63B 3.2074 no .
C52 H47 2.9546 no .
C52 H49A 2.6084 no .
C52 H49B 3.2307 no .
C52 H51 3.2373 no .
C52 H63B 2.7979 no .
C52 H66 3.0280 no .
C53 H54 3.2622 no .
C53 H56A 2.6667 no .
C53 H56B 3.3077 no .
C53 H63B 3.0373 no .
C54 H47 3.5348 no .
C54 H53 3.2462 no .
C54 H56A 3.2708 no .
C54 H56B 2.6208 no .
C54 H63B 2.6431 no .
C54 H66 2.9353 no .
C55 H9N 3.2507 no .
C55 H51 3.3086 no .
C55 H52 3.2560 no .
C55 H63B 2.7873 no .
C56 H53 2.6862 no .
C56 H54 2.6981 no .
C56 H58 3.1168 no .
C57 H10N 2.9776 no .
C57 H53 2.9503 no .
C57 H56A 2.7175 no .
C57 H56B 3.3172 no .
C57 H59 3.2660 no .
C57 H61 3.1249 no .
C57 H63B 3.3113 no .
C58 H9N 2.6629 no .
C58 H53 2.9327 no .
C58 H56A 2.9720 no .
C58 H60 3.2234 no .
C58 H61 3.5842 no .
C59 H53 3.4722 no .
C59 H61 3.2452 no .
C60 H58 3.2005 no .
C61 H10N 2.4657 no .
C61 H58 3.5841 no .
C61 H59 3.2748 no .
C61 H63A 2.5976 no .
C61 H63B 3.2927 no .
C62 H9N 2.8473 no .
C62 H53 3.5548 no .
C62 H58 3.2005 no .
C62 H60 3.4656 no .
C62 H63A 2.5814 no .
C62 H63B 2.6154 no .
C63 H61 2.7562 no .
C63 H65 2.5847 no .
C63 H66 2.6704 no .
C64 H10N 2.7508 no .
C64 H67 3.1682 no .
C64 H68 3.2462 no .
C64 H77B 3.0398 no .
C65 H10N 2.9888 no .
C65 H63A 2.6310 no .
C65 H63B 3.2269 no .
C65 H66 3.1604 no .
C65 H77B 3.3024 no .
C66 H63A 3.2649 no .
C66 H63B 2.6201 no .
C66 H65 3.1752 no .
C66 H77B 2.7222 no .
C66 H80 3.5792 no .
C67 H68 3.2769 no .
C67 H70A 2.8499 no .
C67 H70B 3.4383 no .
C67 H77B 3.0680 no .
C68 H67 3.2683 no .
C68 H70A 3.3344 no .
C68 H70B 2.7169 no .
C68 H77B 2.5673 no .
C68 H80 3.4274 no .
C69 H11N 3.2700 no .
C69 H65 3.3435 no .
C69 H66 3.2712 no .
C69 H77B 2.7698 no .
C70 H67 2.8227 no .
C70 H68 2.8077 no .
C70 H72 2.9182 no .
C71 H12N 3.2073 no .
C71 H68 3.4852 no .
C71 H70A 3.1988 no .
C71 H70B 2.3464 no .
C71 H73 3.2811 no .
C71 H75 3.3602 no .
C71 H77B 3.2417 no .
C72 H11N 2.7489 no .
C72 H70B 2.5276 no .
C72 H74 3.3799 no .
C73 H75 3.3134 no .
C74 H72 3.3828 no .
C75 H12N 2.6199 no .
C75 H73 3.2832 no .
C75 H80 3.1962 no .
C76 H11N 3.0372 no .
C76 H70B 3.5879 no .
C76 H72 3.2372 no .
C76 H74 3.2325 no .
C76 H77A 3.4738 no .
C76 H77B 2.7891 no .
C76 H80 3.2427 no .
C77 H75 3.2758 no .
C77 H79 2.6556 no .
C77 H80 2.7414 no .
C78 H12N 2.7067 no .
C78 H49A 2.9767 no .
C78 H75 2.7472 no .
C78 H81 3.1962 no .
C78 H82 3.2578 no .
C79 H12N 3.0250 no .
C79 H49A 3.0847 no .
C79 H75 3.0733 no .
C79 H77A 2.7075 no .
C79 H77B 3.3035 no .
C79 H80 3.2605 no .
C80 H49A 2.8075 no .
C80 H52 3.2588 no .
C80 H75 2.9648 no .
C80 H77A 3.3216 no .
C80 H77B 2.6440 no .
C80 H79 3.2574 no .
C81 H49A 3.0643 no .
C81 H75 3.5322 no .
C81 H82 3.2457 no .
C81 H84A 2.7040 no .
C81 H84B 3.3168 no .
C82 H49A 2.6863 no .
C82 H52 3.4251 no .
C82 H75 3.4794 no .
C82 H81 3.2529 no .
C82 H84A 3.2136 no .
C82 H84B 2.5254 no .
C83 H7N 3.2730 no .
C83 H49A 2.8619 no .
C83 H79 3.1983 no .
C83 H80 3.2492 no .
C84 H44 2.9076 no .
C84 H81 2.7498 no .
C84 H82 2.5601 no .
H1N H2 2.5087 no .
H1N H39 2.8386 no .
H1N H42A 2.3414 no .
H1N H42B 2.7894 no .
H2 H3 2.2768 no .
H2 H40 2.9565 no .
H2N H5 2.5451 no .
H2N H7A 2.3178 no .
H2N H7B 2.2411 no .
H3 H4 2.3267 no .
H3N H11 2.7154 no .
H3N H14A 2.3429 no .
H3N H14B 2.8003 no .
H3N H16 2.6051 no .
H4 H5 2.4259 no .
H4N H19 2.6753 no .
H4N H21A 2.3585 no .
H4N H21B 2.1663 no .
H5 H7A 2.3103 no .
H5 H10 3.4059 no .
H5N H25 2.7767 no .
H5N H28A 2.4095 no .
H5N H28B 2.7668 no .
H5N H30 2.4064 no .
H6N H33 2.6544 no .
H6N H35A 2.3156 no .
H6N H35B 2.1703 no .
H7A H9 3.5075 no .
H7A H10 2.6378 no .
H7B H9 2.4064 no .
H7N H44 2.5938 no .
H7N H84A 2.2149 no .
H7N H84B 2.4015 no .
H8N H47 2.5819 no .
H8N H49A 2.8024 no .
H8N H49B 2.3276 no .
H8N H51 2.6962 no .
H9 H11 2.2998 no .
H9N H56A 2.2305 no .
H9N H56B 2.2967 no .
H9N H58 2.6072 no .
H10 H12 2.3194 no .
H10 H40 3.3636 no .
H10 H42B 3.0500 no .
H10N H61 2.3713 no .
H10N H63A 2.3316 no .
H10N H63B 2.7913 no .
H10N H65 2.6698 no .
H11 H14A 2.5605 no .
H11 H14B 3.5606 no .
H11 H16 3.3892 no .
H11N H70A 2.1772 no .
H11N H70B 2.4247 no .
H11N H72 2.7980 no .
H12 H14A 3.3402 no .
H12 H14B 2.2451 no .
H12 H16 3.2997 no .
H12 H24 3.3828 no .
H12 H26 3.1166 no .
H12 H40 3.2557 no .
H12 H42B 3.2199 no .
H12N H75 2.4859 no .
H12N H77A 2.4201 no .
H12N H77B 2.8698 no .
H12N H79 2.8255 no .
H14B H24 3.1248 no .
H14B H26 3.1867 no .
H16 H17 2.2888 no .
H17 H18 2.2843 no .
H18 H19 2.3673 no .
H19 H21A 2.2860 no .
H19 H21B 3.5423 no .
H19 H24 3.5263 no .
H21A H23 3.4795 no .
H21A H24 2.4512 no .
H21B H23 2.4168 no .
H21B H24 3.5491 no .
H23 H25 2.3350 no .
H24 H26 2.3881 no .
H25 H28A 2.5231 no .
H25 H28B 3.5474 no .
H26 H28A 3.4069 no .
H26 H28B 2.2919 no .
H26 H30 2.8950 no .
H26 H38 3.5988 no .
H26 H40 3.2921 no .
H28B H30 3.3292 no .
H28B H38 2.8737 no .
H28B H40 3.0493 no .
H30 H31 2.4092 no .
H31 H32 2.4118 no .
H32 H33 2.2889 no .
H33 H35A 2.2454 no .
H33 H35B 3.5443 no .
H33 H38 3.3288 no .
H35A H37 3.4381 no .
H35A H38 2.5377 no .
H35B H37 2.3840 no .
H35B H38 3.5968 no .
H37 H39 2.3576 no .
H38 H40 2.3548 no .
H39 H42A 2.3958 no .
H39 H42B 3.4997 no .
H40 H42A 3.5106 no .
H40 H42B 2.4435 no .
H44 H45 2.3536 no .
H44 H82 3.4235 no .
H44 H84A 3.5328 no .
H44 H84B 2.3212 no .
H45 H46 2.3163 no .
H46 H47 2.3409 no .
H47 H51 3.4994 no .
H47 H52 3.2567 no .
H49A H51 3.5217 no .
H49A H52 2.4210 no .
H49A H80 3.3379 no .
H49A H82 3.0994 no .
H49B H51 2.4582 no .
H49B H52 3.4840 no .
H51 H53 2.3354 no .
H52 H54 2.3571 no .
H52 H63B 3.3020 no .
H52 H66 2.8506 no .
H52 H80 3.0869 no .
H52 H82 3.2997 no .
H53 H56A 2.5029 no .
H53 H56B 3.5664 no .
H53 H58 3.0884 no .
H54 H56A 3.5477 no .
H54 H56B 2.4662 no .
H54 H63B 3.0672 no .
H54 H66 2.6859 no .
H56A H58 2.6310 no .
H58 H59 2.2362 no .
H59 H60 2.3990 no .
H60 H61 2.4265 no .
H61 H63A 2.1859 no .
H61 H63B 3.3098 no .
H61 H65 3.5954 no .
H63A H65 2.5097 no .
H63A H66 3.4975 no .
H63B H65 3.5013 no .
H63B H66 2.4186 no .
H65 H67 2.3106 no .
H66 H68 2.2492 no .
H66 H77B 3.2160 no .
H66 H80 3.4317 no .
H67 H70A 2.7656 no .
H68 H70A 3.5786 no .
H68 H70B 2.5447 no .
H68 H77B 2.9776 no .
H68 H80 3.1481 no .
H70A H72 3.4510 no .
H70B H72 2.2372 no .
H72 H73 2.3882 no .
H73 H74 2.3611 no .
H74 H75 2.4026 no .
H75 H79 3.4900 no .
H75 H80 3.2899 no .
H77A H79 2.5338 no .
H77A H80 3.5725 no .
H77B H79 3.5533 no .
H77B H80 2.4702 no .
H79 H81 2.2881 no .
H80 H82 2.3446 no .
H81 H84A 2.5903 no .
H82 H84A 3.4285 no .
H82 H84B 2.3029 no .
Pd1 H1N 3.2680 no 3_666
Pd4 H39 2.8019 no .
Pd6 H10N 3.5153 no 4_565
Pd6 H65 3.1716 no 4_565
Cl1 H1N 3.5227 no 3_666
Cl1 H2N 2.9718 no 3_666
Cl1 H8N 2.3929 no .
Cl1 H47 3.2228 no .
Cl1 H51 3.0793 no .
Cl2 H1N 2.4274 no 3_666
Cl2 H2 3.5180 no 3_666
Cl2 H6N 2.2497 no 1_554
Cl2 H33 3.2263 no 1_554
Cl2 H35A 3.4552 no 1_554
Cl2 H35B 3.3395 no 1_554
Cl3 H3N 2.4099 no 3_566
Cl3 H16 3.3382 no 3_566
Cl3 H45 3.4807 no .
Cl3 H46 3.4059 no .
Cl4 H5N 2.5782 no 3_567
Cl4 H11 3.5110 no 3_566
Cl4 H30 3.3435 no 3_567
Cl5 H21B 2.7977 no 3_567
Cl5 H44 2.7557 no .
Cl5 H56A 3.0177 no 1_556
Cl5 H58 3.5574 no 1_556
Cl5 H84B 3.0247 no .
Cl6 H2 3.1465 no 3_667
Cl6 H3 3.0307 no 3_667
Cl6 H7N 3.3900 no .
Cl6 H53 3.4002 no 1_556
Cl6 H58 2.9465 no 1_556
Cl6 H59 3.5065 no 1_556
Cl6 H84A 3.1816 no .
Cl7 H33 3.2064 no 3_667
Cl7 H35A 2.8644 no 3_667
Cl7 H37 3.0420 no .
Cl7 H38 3.4734 no 3_667
Cl7 H59 3.1496 no 1_556
Cl8 H2N 2.4542 no 3_666
Cl8 H5 3.2263 no 3_666
Cl8 H7A 3.1251 no 3_666
Cl8 H7B 3.1340 no 3_666
Cl8 H32 3.4823 no 3_667
Cl8 H33 2.8257 no 3_667
Cl9 H18 3.3570 no 3_566
Cl9 H19 2.7007 no 3_566
Cl10 H11N 2.2474 no 4_564
Cl10 H70A 3.3504 no 4_564
Cl10 H72 3.2230 no 4_564
Cl11 H10N 2.2959 no 4_565
Cl11 H61 3.1042 no 4_565
Cl11 H75 3.5314 no 4_564
O1W H9N 2.1416 no .
O1W H58 3.5251 no .
O1W H74 3.2172 no 1_554
O1W H82 3.2928 no 1_554
O1W H84B 2.9930 no 1_554
O2W H12N 2.0978 no .
O2W H67 3.3373 no 4_565
O2W H75 3.1838 no .
O2W H79 3.2281 no .
N1S H4N 2.1318 no 3_566
N1S H11 3.3480 no .
N1S H46 2.8744 no .
N1S H47 2.8607 no .
N1S H54 3.4755 no .
N1S H56A 3.5668 no .
N1S H56B 3.2769 no .
N2S H52 3.0691 no .
N2S H54 3.2821 no .
N2S H66 2.9876 no .
N2S H68 2.9248 no .
N2S H80 3.1130 no .
N4 H56B 3.5928 no 3_566
N7 H37 3.3880 no .
N7 H39 2.9620 no .
N8 H39 3.3649 no .
N11 H10N 3.5997 no 4_565
C1G H16 3.0417 no .
C1G H30 3.3412 no 1_554
C1G H31 2.5979 no 1_554
C1S H4N 2.6725 no 3_566
C1S H11 3.2614 no .
C1S H46 3.3691 no .
C1S H47 2.7981 no .
C1S H56A 3.2818 no .
C1S H56B 3.5277 no .
C1T H6N 3.3096 no 1_554
C1T H9 3.0237 no .
C1T H47 3.3476 no .
C1T H53 3.3852 no .
C1T H56A 3.5232 no .
C2G H16 2.9508 no .
C2G H17 2.9967 no .
C2G H31 2.5053 no 1_554
C2S H52 2.9195 no .
C2S H54 3.2448 no .
C2T H46 3.3348 no .
C2T H52 3.4518 no .
C2T H54 3.5592 no .
C3 H51 3.3431 no 3_666
C3 H53 3.1776 no 3_666
C3 H59 3.4413 no 3_666
C3G H17 3.3006 no .
C3G H31 2.7371 no 1_554
C4 H51 2.8026 no 3_666
C4 H53 3.3809 no 3_666
C4G H31 2.9148 no 1_554
C5 H51 2.8172 no 3_666
C5G H31 3.0616 no 1_554
C6G H31 3.0582 no 1_554
C6 H51 3.4154 no 3_666
C7 H33 3.5594 no 1_554
C8G H25 3.3277 no 3_566
C8G H45 3.5011 no 3_566
C9G H25 3.3832 no 3_566
C9G H30 3.1481 no 1_554
C9G H45 3.3528 no 3_566
C10G H30 3.1042 no 1_554
C10G H31 2.9334 no 1_554
C11 H46 3.3530 no .
C11G H10 3.4632 no .
C11G H12 3.5577 no .
C12G H17 3.5970 no .
C12G H18 3.1861 no .
C13G H18 3.3667 no .
C13G H24 3.3795 no .
C14 H45 3.4823 no .
C14 H46 3.3618 no .
C14G H24 3.0724 no .
C15G H24 3.2013 no .
C15G H26 3.4985 no .
C16G H26 3.2009 no .
C17G H26 3.4021 no .
C17G H38 3.1575 no .
C18G H38 3.0763 no .
C18G H40 3.1265 no .
C19 H56B 3.1553 no 3_566
C19G H10 3.2013 no .
C19G H40 3.1557 no .
C20G H10 3.4757 no .
C20G H12 3.4884 no .
C23 H23 3.4978 no 3_567
C23 H25 3.1417 no 3_567
C25 H23 3.0904 no 3_567
C25 H45 3.4787 no .
C28 H44 3.4392 no .
C32 H7B 3.0050 no 1_556
C33 H7B 2.8245 no 1_556
C35 H37 3.0745 no 3_667
C36 H35B 3.2475 no 3_667
C36 H37 3.4227 no 3_667
C37 H7N 2.8599 no .
C37 H35A 3.1679 no 3_667
C37 H35B 2.7904 no 3_667
C39 H7N 2.8608 no .
C39 H35A 3.5262 no 3_667
C39 H35B 3.1856 no 3_667
C43 H39 3.1299 no .
C44 H28A 2.9320 no .
C45 H14A 3.0270 no .
C45 H28A 3.2758 no .
C46 H11 3.5666 no .
C46 H14A 2.9697 no .
C46 H42A 3.5231 no .
C47 H42A 3.1127 no .
C48 H39 3.2797 no .
C48 H42A 3.1818 no .
C51 H4 3.5578 no 3_666
C56 H19 3.3912 no 3_566
C58 H3 3.3517 no 3_666
C58 H84A 2.6556 no 1_554
C58 H84B 3.5862 no 1_554
C59 H3 2.7432 no 3_666
C59 H4 3.5909 no 3_666
C59 H81 3.2160 no 1_554
C59 H84A 2.9015 no 1_554
C60 H3 3.2312 no 3_666
C60 H4 3.1210 no 3_666
C61 H4 3.5769 no 3_666
C65 H11N 3.4611 no 4_564
C73 H70A 3.2619 no 4_565
C74 H70A 3.0985 no 4_565
C75 H67 3.4012 no 4_565
C76 H67 3.3908 no 4_565
C81 H59 3.4222 no 1_556
C83 H58 3.5360 no 1_556
C84 H58 2.7845 no 1_556
C84 H59 3.4470 no 1_556
H1N Pd1 3.2680 no 3_666
H1N Cl1 3.5227 no 3_666
H1N Cl2 2.4274 no 3_666
H2 Cl2 3.5180 no 3_666
H2 Cl6 3.1465 no 3_667
H2 H35B 3.1335 no 3_667
H2N Cl1 2.9718 no 3_666
H2N Cl8 2.4542 no 3_666
H2N H8N 3.3075 no 3_666
H3 Cl6 3.0307 no 3_667
H3 C58 3.3517 no 3_666
H3 C59 2.7432 no 3_666
H3 C60 3.2312 no 3_666
H3 H53 2.9921 no 3_666
H3 H58 3.5426 no 3_666
H3 H59 2.5206 no 3_666
H3 H60 3.3763 no 3_666
H3N Cl3 2.4099 no 3_566
H3N H3N 3.4054 no 3_566
H4 C51 3.5578 no 3_666
H4 C59 3.5909 no 3_666
H4 C60 3.1210 no 3_666
H4 C61 3.5769 no 3_666
H4 H51 3.0153 no 3_666
H4 H53 3.4118 no 3_666
H4 H60 3.0635 no 3_666
H4N N1S 2.1318 no 3_566
H4N C1S 2.6725 no 3_566
H4N H56A 3.5131 no 3_566
H4N H56B 2.9535 no 3_566
H5 Cl8 3.2263 no 3_666
H5 H49B 3.4215 no 3_666
H5 H51 3.0013 no 3_666
H5N Cl4 2.5782 no 3_567
H5N H21B 3.2977 no 3_567
H5N H23 3.1459 no 3_567
H6N Cl2 2.2497 no 1_556
H6N C1T 3.3096 no 1_556
H7A Cl8 3.1251 no 3_666
H7A H32 3.4692 no 1_554
H7B Cl8 3.1340 no 3_666
H7B C32 3.0050 no 1_554
H7B C33 2.8245 no 1_554
H7B H32 3.0107 no 1_554
H7B H33 2.6565 no 1_554
H7N Cl6 3.3900 no .
H7N C37 2.8599 no .
H7N C39 2.8608 no .
H7N H37 2.5745 no .
H7N H39 2.5894 no .
H8N Cl1 2.3929 no .
H8N H2N 3.3075 no 3_666
H8N H39 3.2659 no .
H8N H42A 3.2335 no .
H9 C1T 3.0237 no .
H9N O1W 2.1416 no .
H10 C11G 3.4632 no .
H10 C19G 3.2013 no .
H10 C20G 3.4757 no .
H10N Pd6 3.5153 no 4_564
H10N Cl11 2.2959 no 4_564
H10N N11 3.5997 no 4_564
H10N H11N 2.9191 no 4_564
H11 Cl4 3.5110 no 3_566
H11 N1S 3.3480 no .
H11 C1S 3.2614 no .
H11 C46 3.5666 no .
H11 H46 2.8258 no .
H11N Cl10 2.2474 no 4_565
H11N C65 3.4611 no 4_565
H11N H10N 2.9191 no 4_565
H11N H65 3.2444 no 4_565
H12 C11G 3.5577 no .
H12 C20G 3.4884 no .
H12N O2W 2.0978 no .
H12N H67 3.5411 no 4_565
H14A C45 3.0270 no .
H14A C46 2.9697 no .
H14A H45 2.6088 no .
H14A H46 2.4658 no .
H14B H45 3.5156 no .
H16 Cl3 3.3382 no 3_566
H16 C1G 3.0417 no .
H16 C2G 2.9508 no .
H17 C2G 2.9967 no .
H17 C3G 3.3006 no .
H17 C12G 3.5970 no .
H18 Cl9 3.3570 no 3_566
H18 C12G 3.1861 no .
H18 C13G 3.3667 no .
H19 Cl9 2.7007 no 3_566
H19 C56 3.3912 no 3_566
H19 H54 3.3383 no 3_566
H19 H56B 2.4052 no 3_566
H21A H56B 3.2439 no 3_566
H21B Cl5 2.7977 no 3_567
H21B H5N 3.2977 no 3_567
H21B H25 3.5102 no 3_567
H23 C23 3.4978 no 3_567
H23 C25 3.0904 no 3_567
H23 H5N 3.1459 no 3_567
H23 H23 3.4010 no 3_567
H23 H25 2.6551 no 3_567
H24 C13G 3.3795 no .
H24 C14G 3.0724 no .
H24 C15G 3.2013 no .
H25 C8G 3.3277 no 3_566
H25 C9G 3.3832 no 3_566
H25 C23 3.1417 no 3_567
H25 H21B 3.5102 no 3_567
H25 H23 2.6551 no 3_567
H25 H45 3.2706 no .
H26 C15G 3.4985 no .
H26 C16G 3.2009 no .
H26 C17G 3.4021 no .
H28A C44 2.9320 no .
H28A C45 3.2758 no .
H28A H44 2.4497 no .
H28A H45 3.0854 no .
H30 Cl4 3.3435 no 3_567
H30 C1G 3.3412 no 1_556
H30 C9G 3.1481 no 1_556
H30 C10G 3.1042 no 1_556
H31 C1G 2.5979 no 1_556
H31 C2G 2.5053 no 1_556
H31 C3G 2.7371 no 1_556
H31 C4G 2.9148 no 1_556
H31 C5G 3.0616 no 1_556
H31 C6G 3.0582 no 1_556
H31 C10G 2.9334 no 1_556
H32 Cl8 3.4823 no 3_667
H32 H7A 3.4692 no 1_556
H32 H7B 3.0107 no 1_556
H33 Cl2 3.2263 no 1_556
H33 Cl7 3.2064 no 3_667
H33 Cl8 2.8257 no 3_667
H33 C7 3.5594 no 1_556
H33 H7B 2.6565 no 1_556
H35A Cl2 3.4552 no 1_556
H35A Cl7 2.8644 no 3_667
H35A C37 3.1679 no 3_667
H35A C39 3.5262 no 3_667
H35A H37 2.7133 no 3_667
H35A H39 3.3668 no 3_667
H35B Cl2 3.3395 no 1_556
H35B C36 3.2475 no 3_667
H35B C37 2.7904 no 3_667
H35B C39 3.1856 no 3_667
H35B H2 3.1335 no 3_667
H35B H35B 3.5684 no 3_667
H35B H37 2.7759 no 3_667
H35B H39 3.4055 no 3_667
H37 Cl7 3.0420 no .
H37 N7 3.3880 no .
H37 C35 3.0745 no 3_667
H37 C36 3.4227 no 3_667
H37 H7N 2.5745 no .
H37 H35A 2.7133 no 3_667
H37 H35B 2.7759 no 3_667
H38 Cl7 3.4734 no 3_667
H38 C17G 3.1575 no .
H38 C18G 3.0763 no .
H39 Pd4 2.8019 no .
H39 N7 2.9620 no .
H39 N8 3.3649 no .
H39 C43 3.1299 no .
H39 C48 3.2797 no .
H39 H7N 2.5894 no .
H39 H8N 3.2659 no .
H39 H35A 3.3668 no 3_667
H39 H35B 3.4055 no 3_667
H40 C18G 3.1265 no .
H40 C19G 3.1557 no .
H42A C46 3.5231 no .
H42A C47 3.1127 no .
H42A C48 3.1818 no .
H42A H8N 3.2335 no .
H42A H47 3.3335 no .
H44 Cl5 2.7557 no .
H44 C28 3.4392 no .
H44 H28A 2.4497 no .
H45 Cl3 3.4807 no .
H45 C8G 3.5011 no 3_566
H45 C9G 3.3528 no 3_566
H45 C14 3.4823 no .
H45 C25 3.4787 no .
H45 H14A 2.6088 no .
H45 H14B 3.5156 no .
H45 H25 3.2706 no .
H45 H28A 3.0854 no .
H46 Cl3 3.4059 no .
H46 N1S 2.8744 no .
H46 C1S 3.3691 no .
H46 C2T 3.3348 no .
H46 C11 3.3530 no .
H46 C14 3.3618 no .
H46 H11 2.8258 no .
H46 H14A 2.4658 no .
H47 Cl1 3.2228 no .
H47 N1S 2.8607 no .
H47 C1S 2.7981 no .
H47 C1T 3.3476 no .
H47 H42A 3.3335 no .
H49B H5 3.4215 no 3_666
H51 Cl1 3.0793 no .
H51 C3 3.3431 no 3_666
H51 C4 2.8026 no 3_666
H51 C5 2.8172 no 3_666
H51 C6 3.4154 no 3_666
H51 H4 3.0153 no 3_666
H51 H5 3.0013 no 3_666
H52 N2S 3.0691 no .
H52 C2S 2.9195 no .
H52 C2T 3.4518 no .
H53 Cl6 3.4002 no 1_554
H53 C1T 3.3852 no .
H53 C3 3.1776 no 3_666
H53 C4 3.3809 no 3_666
H53 H3 2.9921 no 3_666
H53 H4 3.4118 no 3_666
H54 N1S 3.4755 no .
H54 N2S 3.2821 no .
H54 C2S 3.2448 no .
H54 C2T 3.5592 no .
H54 H19 3.3383 no 3_566
H56A Cl5 3.0177 no 1_554
H56A N1S 3.5668 no .
H56A C1S 3.2818 no .
H56A C1T 3.5232 no .
H56A H4N 3.5131 no 3_566
H56B N1S 3.2769 no .
H56B N4 3.5928 no 3_566
H56B C1S 3.5277 no .
H56B C19 3.1553 no 3_566
H56B H4N 2.9535 no 3_566
H56B H19 2.4052 no 3_566
H56B H21A 3.2439 no 3_566
H58 Cl5 3.5574 no 1_554
H58 Cl6 2.9465 no 1_554
H58 O1W 3.5251 no .
H58 C83 3.5360 no 1_554
H58 C84 2.7845 no 1_554
H58 H3 3.5426 no 3_666
H58 H84A 1.9981 no 1_554
H58 H84B 2.8070 no 1_554
H59 Cl6 3.5065 no 1_554
H59 Cl7 3.1496 no 1_554
H59 C3 3.4413 no 3_666
H59 C81 3.4222 no 1_554
H59 C84 3.4470 no 1_554
H59 H3 2.5206 no 3_666
H59 H81 2.7423 no 1_554
H59 H84A 2.5367 no 1_554
H60 H3 3.3763 no 3_666
H60 H4 3.0635 no 3_666
H61 Cl11 3.1042 no 4_564
H65 Pd6 3.1716 no 4_564
H65 H11N 3.2444 no 4_564
H66 N2S 2.9876 no .
H67 O2W 3.3373 no 4_564
H67 C75 3.4012 no 4_564
H67 C76 3.3908 no 4_564
H67 H12N 3.5411 no 4_564
H68 N2S 2.9248 no .
H70A Cl10 3.3504 no 4_565
H70A C73 3.2619 no 4_564
H70A C74 3.0985 no 4_564
H70A H73 3.3438 no 4_564
H70A H74 3.0426 no 4_564
H72 Cl10 3.2230 no 4_565
H73 H70A 3.3438 no 4_565
H74 O1W 3.2172 no 1_556
H74 H70A 3.0426 no 4_565
H75 Cl11 3.5314 no 4_565
H75 O2W 3.1838 no .
H79 O2W 3.2281 no .
H80 N2S 3.1130 no .
H81 C59 3.2160 no 1_556
H81 H59 2.7423 no 1_556
H82 O1W 3.2928 no 1_556
H84A Cl6 3.1816 no .
H84A C58 2.6556 no 1_556
H84A C59 2.9015 no 1_556
H84A H58 1.9981 no 1_556
H84A H59 2.5367 no 1_556
H84B Cl5 3.0247 no .
H84B O1W 2.9930 no 1_556
H84B C58 3.5862 no 1_556
H84B H58 2.8070 no 1_556

loop_
_geom_hbond_atom_site_label_D
_geom_hbond_atom_site_label_H
_geom_hbond_atom_site_label_A
_geom_hbond_site_symmetry_A
_geom_hbond_distance_DA
_geom_hbond_distance_DH
_geom_hbond_distance_HA
_geom_hbond_angle_DHA
_geom_hbond_publ_flag
N2 H2N Cl8 3_666 3.253(8) 0.930 2.454 144.0 no
N3 H3N Cl3 3_566 3.261(8) 0.930 2.410 152.2 no
N4 H4N N1S 3_566 2.935(13) 0.930 2.132 144.0 no
N6 H6N Cl2 1_556 3.138(7) 0.930 2.250 159.5 no
N9 H9N O1W . 3.069(17) 0.930 2.142 175.0 no
N10 H10N Cl11 4_564 3.135(13) 0.930 2.296 149.8 no
N11 H11N Cl10 4_565 3.128(15) 0.930 2.247 157.7 no
N12 H12N O2W . 3.02(3) 0.930 2.098 170.9 no

loop_
_geom_torsion_atom_site_label_1
_geom_torsion_atom_site_label_2
_geom_torsion_atom_site_label_3
_geom_torsion_atom_site_label_4
_geom_torsion
_geom_torsion_publ_flag
Cl1 Pd1 N1 C1 -162.8(4) no
Cl1 Pd1 N1 C42 67.1(5) no
Cl2 Pd1 N2 C6 158.4(4) no
Cl2 Pd1 N2 C7 -71.4(4) no
N1 Pd1 N2 C6 -14.5(5) no
N1 Pd1 N2 C7 115.6(5) no
N2 Pd1 N1 C1 20.2(5) no
N2 Pd1 N1 C42 -110.0(6) no
Cl3 Pd2 N3 C14 70.0(5) no
Cl3 Pd2 N3 C15 -162.6(4) no
Cl4 Pd2 N4 C20 165.7(4) no
Cl4 Pd2 N4 C21 -65.0(5) no
N3 Pd2 N4 C20 -13.0(5) no
N3 Pd2 N4 C21 116.3(6) no
N4 Pd2 N3 C14 -110.0(5) no
N4 Pd2 N3 C15 17.3(5) no
Cl5 Pd3 N5 C28 75.4(5) no
Cl5 Pd3 N5 C29 -160.2(4) no
Cl6 Pd3 N6 C34 169.8(4) no
Cl6 Pd3 N6 C35 -57.3(5) no
N5 Pd3 N6 C34 -13.5(4) no
N5 Pd3 N6 C35 119.4(6) no
N6 Pd3 N5 C28 -108.4(5) no
N6 Pd3 N5 C29 16.0(4) no
Cl7 Pd4 N7 C43 -164.0(5) no
Cl7 Pd4 N7 C84 68.7(5) no
Cl8 Pd4 N8 C48 164.4(5) no
Cl8 Pd4 N8 C49 -67.7(5) no
N7 Pd4 N8 C48 -16.8(5) no
N7 Pd4 N8 C49 111.2(5) no
N8 Pd4 N7 C43 14.5(5) no
N8 Pd4 N7 C84 -112.7(5) no
Cl9 Pd5 N9 C56 -68.6(6) no
Cl9 Pd5 N9 C57 158.8(4) no
Cl10 Pd5 N10 C62 -153.9(6) no
Cl10 Pd5 N10 C63 81.0(7) no
N9 Pd5 N10 C62 19.4(6) no
N9 Pd5 N10 C63 -105.7(7) no
N10 Pd5 N9 C56 112.2(7) no
N10 Pd5 N9 C57 -20.4(5) no
Cl11 Pd6 N11 C70 72.9(10) no
Cl11 Pd6 N11 C71 -166.4(8) no
Cl12 Pd6 N12 C76 161.5(7) no
Cl12 Pd6 N12 C77 -78.2(9) no
N11 Pd6 N12 C76 -18.6(8) no
N11 Pd6 N12 C77 101.7(10) no
N12 Pd6 N11 C70 -107.6(10) no
N12 Pd6 N11 C71 13.2(9) no
Pd1 N1 C1 C2 161.0(6) no
Pd1 N1 C1 C6 -22.6(9) no
Pd1 N1 C42 C41 -169.5(5) no
C1 N1 C42 C41 65.0(10) no
C42 N1 C1 C2 -71.7(11) no
C42 N1 C1 C6 104.6(8) no
Pd1 N2 C6 C1 6.8(10) no
Pd1 N2 C6 C5 -166.4(6) no
Pd1 N2 C7 C8 -55.2(8) no
C6 N2 C7 C8 70.5(10) no
C7 N2 C6 C1 -124.6(9) no
C7 N2 C6 C5 62.2(10) no
Pd2 N3 C14 C13 -173.3(5) no
Pd2 N3 C15 C16 164.0(6) no
Pd2 N3 C15 C20 -19.7(10) no
C14 N3 C15 C16 -69.4(10) no
C14 N3 C15 C20 106.9(9) no
C15 N3 C14 C13 62.3(10) no
Pd2 N4 C20 C15 5.9(10) no
Pd2 N4 C20 C19 -170.3(7) no
Pd2 N4 C21 C22 -45.0(10) no
C20 N4 C21 C22 82.2(11) no
C21 N4 C20 C15 -125.3(9) no
C21 N4 C20 C19 58.6(12) no
Pd3 N5 C28 C27 -159.6(6) no
Pd3 N5 C29 C30 164.7(6) no
Pd3 N5 C29 C34 -16.6(9) no
C28 N5 C29 C30 -73.7(10) no
C28 N5 C29 C34 105.0(9) no
C29 N5 C28 C27 80.3(10) no
Pd3 N6 C34 C29 8.0(9) no
Pd3 N6 C34 C33 -168.6(6) no
Pd3 N6 C35 C36 -50.6(10) no
C34 N6 C35 C36 79.8(10) no
C35 N6 C34 C29 -128.0(9) no
C35 N6 C34 C33 55.4(9) no
Pd4 N7 C43 C44 168.1(7) no
Pd4 N7 C43 C48 -9.6(11) no
Pd4 N7 C84 C83 43.8(10) no
C43 N7 C84 C83 -80.3(11) no
C84 N7 C43 C44 -63.2(12) no
C84 N7 C43 C48 119.1(10) no
Pd4 N8 C48 C43 16.9(11) no
Pd4 N8 C48 C47 -162.4(7) no
Pd4 N8 C49 C50 175.9(6) no
C48 N8 C49 C50 -61.8(10) no
C49 N8 C48 C43 -106.9(9) no
C49 N8 C48 C47 73.8(11) no
Pd5 N9 C56 C55 -69.6(11) no
Pd5 N9 C57 C58 -161.4(8) no
Pd5 N9 C57 C62 16.5(10) no
C56 N9 C57 C58 64.1(12) no
C56 N9 C57 C62 -118.0(9) no
C57 N9 C56 C55 59.6(11) no
Pd5 N10 C62 C57 -18.6(12) no
Pd5 N10 C62 C61 169.1(5) no
Pd5 N10 C63 C64 -65.3(12) no
C62 N10 C63 C64 177.3(10) no
C63 N10 C62 C57 107.7(13) no
C63 N10 C62 C61 -64.6(12) no
Pd6 N11 C70 C69 31.9(18) no
Pd6 N11 C71 C72 164.4(12) no
Pd6 N11 C71 C76 -3.1(16) no
C70 N11 C71 C72 -63.3(19) no
C70 N11 C71 C76 129.2(14) no
C71 N11 C70 C69 -90.5(15) no
Pd6 N12 C76 C71 21.7(15) no
Pd6 N12 C76 C75 -158.8(10) no
Pd6 N12 C77 C78 179.2(10) no
C76 N12 C77 C78 -65.6(16) no
C77 N12 C76 C71 -96.0(15) no
C77 N12 C76 C75 83.5(16) no
N1 C1 C2 C3 178.1(8) no
N1 C1 C6 N2 10.8(13) no
N1 C1 C6 C5 -176.4(8) no
C2 C1 C6 N2 -172.7(8) no
C2 C1 C6 C5 0.1(14) no
C6 C1 C2 C3 1.8(14) no
C2G C1G C10G C6G -3(4) no
C2G C1G C10G C9G -173(3) no
C10G C1G C2G C3G 1(5) no
C1 C2 C3 C4 -4.6(16) no
C1G C2G C3G C4G 2(5) no
C2 C3 C4 C5 5.6(16) no
C2G C3G C4G C5G -6(6) no
C3 C4 C5 C6 -3.8(16) no
C3G C4G C5G C6G 10(8) no
C4 C5 C6 N2 173.8(8) no
C4 C5 C6 C1 0.9(15) no
C4G C5G C6G C7G 174(4) no
C4G C5G C6G C10G -10(8) no
C5G C6G C7G C8G 172(4) no
C5G C6G C10G C1G 5(5) no
C5G C6G C10G C9G 179(4) no
C7G C6G C10G C1G -178(3) no
C7G C6G C10G C9G -5(3) no
C10G C6G C7G C8G -5(4) no
N2 C7 C8 C9 94.7(9) no
N2 C7 C8 C10 -82.2(11) no
C6G C7G C8G C9G 13(4) no
C7G C8G C9G C10G -17(3) no
C7 C8 C9 C11 -179.5(8) no
C7 C8 C10 C12 178.7(9) no
C9 C8 C10 C12 1.6(14) no
C10 C8 C9 C11 -2.3(14) no
C8G C9G C10G C1G -175(3) no
C8G C9G C10G C6G 13(3) no
C8 C9 C11 C13 2.2(16) no
C8 C10 C12 C13 -0.9(16) no
C9 C11 C13 C12 -1.3(16) no
C9 C11 C13 C14 -179.5(9) no
C12G C11G C20G C16G 2(4) no
C12G C11G C20G C19G 179(3) no
C20G C11G C12G C13G -3(4) no
C10 C12 C13 C11 0.7(16) no
C10 C12 C13 C14 178.9(9) no
C11G C12G C13G C14G 0(5) no
C11 C13 C14 N3 74.8(12) no
C12 C13 C14 N3 -103.4(10) no
C12G C13G C14G C15G 1(5) no
C13G C14G C15G C16G 3(5) no
N3 C15 C16 C17 173.0(8) no
N3 C15 C20 N4 9.4(14) no
N3 C15 C20 C19 -174.5(8) no
C16 C15 C20 N4 -174.3(8) no
C16 C15 C20 C19 1.9(15) no
C20 C15 C16 C17 -3.2(15) no
C14G C15G C16G C17G -175(3) no
C14G C15G C16G C20G -6(5) no
C15 C16 C17 C18 4.1(18) no
C15G C16G C17G C18G 168(3) no
C15G C16G C20G C11G 3(5) no
C15G C16G C20G C19G -175(3) no
C17G C16G C20G C11G 174(3) no
C17G C16G C20G C19G -4(3) no
C20G C16G C17G C18G -4(3) no
C16 C17 C18 C19 -3(3) no
C16G C17G C18G C19G 10(3) no
C17 C18 C19 C20 2(2) no
C17G C18G C19G C20G -14(3) no
C18 C19 C20 N4 174.7(11) no
C18 C19 C20 C15 -1.2(17) no
C18G C19G C20G C11G -167(3) no
C18G C19G C20G C16G 11(3) no
N4 C21 C22 C23 88.9(11) no
N4 C21 C22 C24 -90.9(11) no
C21 C22 C23 C25 -177.6(8) no
C21 C22 C24 C26 175.3(8) no
C23 C22 C24 C26 -4.6(14) no
C24 C22 C23 C25 2.2(14) no
C22 C23 C25 C27 1.4(15) no
C22 C24 C26 C27 3.4(13) no
C23 C25 C27 C26 -2.7(14) no
C23 C25 C27 C28 177.2(8) no
C24 C26 C27 C25 0.3(14) no
C24 C26 C27 C28 -179.6(8) no
C25 C27 C28 N5 79.2(12) no
C26 C27 C28 N5 -100.9(10) no
N5 C29 C30 C31 178.7(7) no
N5 C29 C34 N6 6.1(12) no
N5 C29 C34 C33 -177.3(7) no
C30 C29 C34 N6 -175.4(10) no
C30 C29 C34 C33 1.2(16) no
C34 C29 C30 C31 0.2(17) no
C29 C30 C31 C32 -2.9(16) no
C30 C31 C32 C33 4.3(16) no
C31 C32 C33 C34 -3.0(15) no
C32 C33 C34 N6 177.0(9) no
C32 C33 C34 C29 0.3(14) no
N6 C35 C36 C37 102.3(11) no
N6 C35 C36 C38 -78.9(11) no
C35 C36 C37 C39 -179.0(8) no
C35 C36 C38 C40 177.0(8) no
C37 C36 C38 C40 -4.2(15) no
C38 C36 C37 C39 2.2(15) no
C36 C37 C39 C41 0.8(15) no
C36 C38 C40 C41 3.1(14) no
C37 C39 C41 C40 -1.9(15) no
C37 C39 C41 C42 -176.0(9) no
C38 C40 C41 C39 -0.1(15) no
C38 C40 C41 C42 173.7(9) no
C39 C41 C42 N1 83.9(11) no
C40 C41 C42 N1 -90.0(12) no
N7 C43 C44 C45 -172.8(10) no
N7 C43 C48 N8 -5.1(16) no
N7 C43 C48 C47 174.2(9) no
C44 C43 C48 N8 177.2(10) no
C44 C43 C48 C47 -3.5(17) no
C48 C43 C44 C45 4.9(18) no
C43 C44 C45 C46 -2.7(18) no
C44 C45 C46 C47 -0.9(17) no
C45 C46 C47 C48 2.2(16) no
C46 C47 C48 N8 179.3(9) no
C46 C47 C48 C43 0.0(15) no
N8 C49 C50 C51 -79.8(11) no
N8 C49 C50 C52 100.8(10) no
C49 C50 C51 C53 -178.0(8) no
C49 C50 C52 C54 177.6(8) no
C51 C50 C52 C54 -1.8(15) no
C52 C50 C51 C53 1.5(15) no
C50 C51 C53 C55 -1.0(16) no
C50 C52 C54 C55 1.6(15) no
C51 C53 C55 C54 0.8(16) no
C51 C53 C55 C56 -178.0(9) no
C52 C54 C55 C53 -1.0(15) no
C52 C54 C55 C56 177.8(9) no
C53 C55 C56 N9 -87.3(13) no
C54 C55 C56 N9 93.9(12) no
N9 C57 C58 C59 -177.5(9) no
N9 C57 C62 N10 2.3(15) no
N9 C57 C62 C61 174.7(7) no
C58 C57 C62 N10 -179.8(9) no
C58 C57 C62 C61 -7.4(14) no
C62 C57 C58 C59 4.8(17) no
C57 C58 C59 C60 0.3(17) no
C58 C59 C60 C61 -1.4(16) no
C59 C60 C61 C62 -2.0(17) no
C60 C61 C62 N10 -179.9(10) no
C60 C61 C62 C57 6.3(15) no
N10 C63 C64 C65 -73.3(17) no
N10 C63 C64 C66 92.6(15) no
C63 C64 C65 C67 -178.4(13) no
C63 C64 C66 C68 -176.1(12) no
C65 C64 C66 C68 -10(3) no
C66 C64 C65 C67 15(3) no
C64 C65 C67 C69 -13(3) no
C64 C66 C68 C69 1(3) no
C65 C67 C69 C68 4(3) no
C65 C67 C69 C70 180.0(17) no
C66 C68 C69 C67 1(3) no
C66 C68 C69 C70 -174.5(16) no
C67 C69 C70 N11 -73(3) no
C68 C69 C70 N11 102(3) no
N11 C71 C72 C73 -166.6(13) no
N11 C71 C76 N12 -13(2) no
N11 C71 C76 C75 167.8(15) no
C72 C71 C76 N12 178.4(13) no
C72 C71 C76 C75 -1(3) no
C76 C71 C72 C73 1(3) no
C71 C72 C73 C74 1(3) no
C72 C73 C74 C75 -3(3) no
C73 C74 C75 C76 3(3) no
C74 C75 C76 N12 179.3(13) no
C74 C75 C76 C71 -1(3) no
N12 C77 C78 C79 -81.1(18) no
N12 C77 C78 C80 98.7(15) no
C77 C78 C79 C81 178.8(13) no
C77 C78 C80 C82 177.7(13) no
C79 C78 C80 C82 -3(3) no
C80 C78 C79 C81 -1(3) no
C78 C79 C81 C83 2(3) no
C78 C80 C82 C83 5(3) no
C79 C81 C83 C82 1(3) no
C79 C81 C83 C84 179.3(12) no
C80 C82 C83 C81 -5(3) no
C80 C82 C83 C84 177.0(13) no
C81 C83 C84 N7 -85.5(14) no
C82 C83 C84 N7 92.7(15) no

loop_
_platon_squeeze_void_nr
_platon_squeeze_void_average_x
_platon_squeeze_void_average_y
_platon_squeeze_void_average_z
_platon_squeeze_void_volume
_platon_squeeze_void_count_electrons
_platon_squeeze_void_content
1 0.243 0.250 -0.042 2252 494 ' '
2 0.757 0.750 -0.042 2252 501 ' '
